data_7015766
loop_
_publ_author_name
'Garc\'ia-\'Alvarez, Pablo'
'Kennedy, Alan R.'
'O'Hara, Charles T'
'Reilly, Kieran'
'Robertson, Gemma M.'

_publ_section_title
;
 Synthesis and structural chemistry of alkali metal tris(HMDS)
 magnesiates containing chiral diamine donor ligands.
;
_journal_issue 19
_journal_name_full 'Dalton transactions (Cambridge, England : 2003)'
_journal_page_first 5332
_journal_page_last 5341
_journal_paper_doi 10.1039/c1dt10058k
_journal_volume 40
_journal_year 2011
_chemical_absolute_configuration ad
_chemical_formula_sum 'C58.5 H118 Mg N7 Na Si6'
_chemical_formula_weight 1135.44
_chemical_name_systematic
;
?
;
_space_group_IT_number 19
_symmetry_cell_setting orthorhombic
_symmetry_space_group_name_Hall 'P 2ac 2ab'
_symmetry_space_group_name_H-M 'P 21 21 21'
_atom_sites_solution_hydrogens geom
_atom_sites_solution_primary direct
_atom_sites_solution_secondary difmap
_audit_creation_method SHELXL-97
_cell_angle_alpha 90.00
_cell_angle_beta 90.00
_cell_angle_gamma 90.00
_cell_formula_units_Z 8
_cell_length_a 17.5291(5)
_cell_length_b 23.5696(6)
_cell_length_c 33.9026(9)
_cell_measurement_reflns_used 10034
_cell_measurement_temperature 123(2)
_cell_measurement_theta_max 29.0698
_cell_measurement_theta_min 2.5467
_cell_volume 14007.0(7)
_computing_structure_refinement 'SHELXL-97 (Sheldrick, 1997)'
_diffrn_ambient_temperature 123(2)
_diffrn_measured_fraction_theta_full 0.995
_diffrn_measured_fraction_theta_max 0.995
_diffrn_measurement_device_type 'Oxford Diffraction Gemini S'
_diffrn_measurement_method 'omega scans'
_diffrn_radiation_monochromator graphite
_diffrn_radiation_source 'fine-focus sealed tube'
_diffrn_radiation_type MoK\a
_diffrn_radiation_wavelength 0.71073
_diffrn_reflns_av_R_equivalents 0.0735
_diffrn_reflns_av_sigmaI/netI 0.2259
_diffrn_reflns_limit_h_max 21
_diffrn_reflns_limit_h_min -17
_diffrn_reflns_limit_k_max 29
_diffrn_reflns_limit_k_min -28
_diffrn_reflns_limit_l_max 41
_diffrn_reflns_limit_l_min -39
_diffrn_reflns_number 48737
_diffrn_reflns_theta_full 26.00
_diffrn_reflns_theta_max 26.00
_diffrn_reflns_theta_min 2.55
_exptl_absorpt_coefficient_mu 0.173
_exptl_absorpt_correction_T_max 1.00000
_exptl_absorpt_correction_T_min 0.98599
_exptl_absorpt_correction_type multi-scan
_exptl_absorpt_process_details
;
CrysAlisPro, Oxford Diffraction Ltd.,
Version 1.171.33.34d (release 27-02-2009 CrysAlis171 .NET)
(compiled Feb 27 2009,15:38:38)
Empirical absorption correction using spherical harmonics,
implemented in SCALE3 ABSPACK scaling algorithm.
;
_exptl_crystal_colour colourless
_exptl_crystal_density_diffrn 1.077
_exptl_crystal_density_method 'not measured'
_exptl_crystal_description prism
_exptl_crystal_F_000 5000
_exptl_crystal_size_max 0.2
_exptl_crystal_size_mid 0.08
_exptl_crystal_size_min 0.07
_refine_diff_density_max 0.463
_refine_diff_density_min -0.347
_refine_diff_density_rms 0.051
_refine_ls_abs_structure_details 'Flack H D (1983), Acta Cryst. A39, 876-881'
_refine_ls_abs_structure_Flack 0.10(7)
_refine_ls_extinction_method none
_refine_ls_goodness_of_fit_ref 0.801
_refine_ls_hydrogen_treatment constr
_refine_ls_matrix_type full
_refine_ls_number_parameters 1357
_refine_ls_number_reflns 25549
_refine_ls_number_restraints 100
_refine_ls_restrained_S_all 0.803
_refine_ls_R_factor_all 0.1425
_refine_ls_R_factor_gt 0.0606
_refine_ls_shift/su_max 0.001
_refine_ls_shift/su_mean 0.000
_refine_ls_structure_factor_coef Fsqd
_refine_ls_weighting_details 'calc w=1/[\s^2^(Fo^2^)+(0.0233P)^2^+0.0000P] where P=(Fo^2^+2Fc^2^)/3'
_refine_ls_weighting_scheme calc
_refine_ls_wR_factor_gt 0.0744
_refine_ls_wR_factor_ref 0.0868
_reflns_number_gt 12053
_reflns_number_total 25549
_reflns_threshold_expression >2sigma(I)
_cod_data_source_file c1dt10058k.txt
_cod_data_source_block shelxl
_cod_original_sg_symbol_H-M P212121
_cod_original_formula_sum 'C58.50 H118 Mg N7 Na Si6'
_cod_database_code 7015766

loop_
_symmetry_equiv_pos_as_xyz
'x, y, z'
'-x+1/2, -y, z+1/2'
'x+1/2, -y+1/2, -z'
'-x, y+1/2, -z+1/2'

loop_
_atom_site_label
_atom_site_type_symbol
_atom_site_fract_x
_atom_site_fract_y
_atom_site_fract_z
_atom_site_U_iso_or_equiv
_atom_site_adp_type
_atom_site_occupancy
_atom_site_symmetry_multiplicity
_atom_site_calc_flag
_atom_site_refinement_flags
_atom_site_disorder_assembly
_atom_site_disorder_group
Na1 Na 0.76066(9) 0.55833(6) 0.11924(4) 0.0283(4) Uani 1 1 d . . .
Na2 Na 0.83619(10) 0.00958(7) 0.10071(6) 0.0518(6) Uani 1 1 d . . .
Mg1 Mg 0.24957(8) 0.75999(5) 0.14501(4) 0.0219(3) Uani 1 1 d . . .
Mg2 Mg 0.23292(7) 0.26247(5) 0.12552(4) 0.0226(4) Uani 1 1 d . . .
Si1 Si 0.20352(8) 0.62818(5) 0.13786(4) 0.0341(4) Uani 1 1 d . . .
Si2 Si 0.10768(7) 0.71361(5) 0.09536(4) 0.0275(3) Uani 1 1 d . . .
Si3 Si 0.39723(7) 0.73877(5) 0.09063(4) 0.0291(3) Uani 1 1 d . . .
Si4 Si 0.42254(7) 0.77088(5) 0.17486(4) 0.0286(3) Uani 1 1 d . . .
Si5 Si 0.22835(7) 0.89358(5) 0.15825(3) 0.0233(3) Uani 1 1 d . . .
Si6 Si 0.13505(8) 0.81664(5) 0.20850(4) 0.0313(4) Uani 1 1 d . . .
Si7 Si 0.35810(8) 0.20584(6) 0.07007(4) 0.0445(4) Uani 1 1 d . . .
Si8 Si 0.24347(9) 0.12865(5) 0.10697(4) 0.0478(4) Uani 1 1 d . . .
Si9 Si 0.07611(7) 0.27092(6) 0.07632(4) 0.0365(4) Uani 1 1 d . . .
Si10 Si 0.06974(7) 0.29054(5) 0.16258(4) 0.0295(3) Uani 1 1 d . . .
Si11 Si 0.34545(7) 0.29391(6) 0.19649(4) 0.0339(4) Uani 1 1 d . . .
Si12 Si 0.29505(9) 0.38720(6) 0.14302(4) 0.0484(4) Uani 1 1 d . . .
N1 N 0.18167(18) 0.69612(12) 0.12459(9) 0.0231(9) Uani 1 1 d . . .
N2 N 0.36359(17) 0.75688(13) 0.13611(9) 0.0239(9) Uani 1 1 d . . .
N3 N 0.20011(18) 0.82769(12) 0.17206(9) 0.0202(8) Uani 1 1 d . . .
N4 N 0.28107(19) 0.19467(13) 0.09841(9) 0.0310(10) Uani 1 1 d . . .
N5 N 0.11933(17) 0.27441(13) 0.12111(9) 0.0251(9) Uani 1 1 d . . .
N6 N 0.29550(18) 0.31855(12) 0.15698(9) 0.0260(9) Uani 1 1 d . . .
N7 N 0.7588(2) 0.62069(13) 0.06047(9) 0.0232(9) Uani 1 1 d . . .
N8 N 0.8247(2) 0.50455(14) 0.06666(10) 0.0276(9) Uani 1 1 d . . .
N9 N 0.7816(2) 0.60702(14) 0.18209(9) 0.0297(9) Uani 1 1 d . . .
N10 N 0.6792(2) 0.50722(13) 0.16602(10) 0.0273(9) Uani 1 1 d . . .
N11 N 0.7924(2) -0.08838(15) 0.08483(12) 0.0387(11) Uani 1 1 d . . .
N12 N 0.9335(2) -0.03381(16) 0.05631(12) 0.0404(11) Uani 1 1 d . . .
N13 N 0.7428(2) 0.08465(16) 0.11502(11) 0.0406(10) Uani 1 1 d . . .
N14 N 0.8678(2) 0.04563(16) 0.16763(11) 0.0414(11) Uani 1 1 d . . .
C1 C 0.2806(2) 0.62675(16) 0.17637(12) 0.0368(13) Uani 1 1 d . . .
H1A H 0.3268 0.6446 0.1658 0.055 Uiso 1 1 calc R . .
H1B H 0.2918 0.5873 0.1836 0.055 Uiso 1 1 calc R . .
H1C H 0.2635 0.6475 0.1998 0.055 Uiso 1 1 calc R . .
C2 C 0.2384(3) 0.58316(17) 0.09559(13) 0.0594(17) Uani 1 1 d . . .
H2A H 0.1946 0.5679 0.0811 0.089 Uiso 1 1 calc R . .
H2B H 0.2692 0.5518 0.1059 0.089 Uiso 1 1 calc R . .
H2C H 0.2695 0.6064 0.0778 0.089 Uiso 1 1 calc R . .
C3 C 0.1212(3) 0.58932(17) 0.16022(14) 0.0625(17) Uani 1 1 d . . .
H3A H 0.1060 0.6081 0.1848 0.094 Uiso 1 1 calc R . .
H3B H 0.1363 0.5501 0.1659 0.094 Uiso 1 1 calc R . .
H3C H 0.0782 0.5894 0.1417 0.094 Uiso 1 1 calc R . .
C4 C 0.1041(3) 0.67542(16) 0.04670(12) 0.0387(13) Uani 1 1 d . . .
H4A H 0.1535 0.6791 0.0334 0.058 Uiso 1 1 calc R . .
H4B H 0.0641 0.6921 0.0302 0.058 Uiso 1 1 calc R . .
H4C H 0.0929 0.6352 0.0512 0.058 Uiso 1 1 calc R . .
C5 C 0.0103(2) 0.70058(18) 0.11794(13) 0.0479(14) Uani 1 1 d . . .
H5A H 0.0005 0.6597 0.1192 0.072 Uiso 1 1 calc R . .
H5B H -0.0289 0.7188 0.1017 0.072 Uiso 1 1 calc R . .
H5C H 0.0089 0.7165 0.1446 0.072 Uiso 1 1 calc R . .
C6 C 0.1092(2) 0.79127(15) 0.08385(11) 0.0262(11) Uani 1 1 d . . .
H6A H 0.1039 0.8130 0.1083 0.039 Uiso 1 1 calc R . .
H6B H 0.0669 0.8004 0.0661 0.039 Uiso 1 1 calc R . .
H6C H 0.1576 0.8010 0.0711 0.039 Uiso 1 1 calc R . .
C7 C 0.3200(2) 0.74495(17) 0.05204(11) 0.0352(13) Uani 1 1 d . . .
H7A H 0.2779 0.7193 0.0586 0.053 Uiso 1 1 calc R . .
H7B H 0.3409 0.7347 0.0262 0.053 Uiso 1 1 calc R . .
H7C H 0.3011 0.7841 0.0513 0.053 Uiso 1 1 calc R . .
C8 C 0.4352(3) 0.66407(17) 0.08781(13) 0.0449(14) Uani 1 1 d . . .
H8A H 0.4843 0.6619 0.1016 0.067 Uiso 1 1 calc R . .
H8B H 0.4423 0.6534 0.0601 0.067 Uiso 1 1 calc R . .
H8C H 0.3989 0.6380 0.1002 0.067 Uiso 1 1 calc R . .
C9 C 0.4770(3) 0.78484(18) 0.07185(12) 0.0490(14) Uani 1 1 d . . .
H9A H 0.4606 0.8246 0.0719 0.074 Uiso 1 1 calc R . .
H9B H 0.4902 0.7734 0.0449 0.074 Uiso 1 1 calc R . .
H9C H 0.5216 0.7805 0.0890 0.074 Uiso 1 1 calc R . .
C10 C 0.5012(2) 0.71714(17) 0.18165(13) 0.0474(14) Uani 1 1 d . . .
H10D H 0.4789 0.6793 0.1849 0.071 Uiso 1 1 calc R . .
H10E H 0.5310 0.7268 0.2052 0.071 Uiso 1 1 calc R . .
H10F H 0.5345 0.7174 0.1584 0.071 Uiso 1 1 calc R . .
C11 C 0.4746(3) 0.84058(17) 0.17063(14) 0.0455(14) Uani 1 1 d . . .
H11D H 0.5175 0.8365 0.1523 0.068 Uiso 1 1 calc R . .
H11E H 0.4938 0.8518 0.1966 0.068 Uiso 1 1 calc R . .
H11F H 0.4396 0.8697 0.1607 0.068 Uiso 1 1 calc R . .
C12 C 0.3672(2) 0.77195(18) 0.22210(12) 0.0386(13) Uani 1 1 d . . .
H12A H 0.3242 0.7983 0.2196 0.058 Uiso 1 1 calc R . .
H12B H 0.4005 0.7843 0.2437 0.058 Uiso 1 1 calc R . .
H12C H 0.3479 0.7338 0.2277 0.058 Uiso 1 1 calc R . .
C13 C 0.2754(2) 0.89375(16) 0.10830(11) 0.0317(12) Uani 1 1 d . . .
H13A H 0.3174 0.8663 0.1081 0.048 Uiso 1 1 calc R . .
H13B H 0.2954 0.9317 0.1027 0.048 Uiso 1 1 calc R . .
H13C H 0.2379 0.8833 0.0881 0.048 Uiso 1 1 calc R . .
C14 C 0.2980(2) 0.92671(15) 0.19287(12) 0.0340(13) Uani 1 1 d . . .
H14A H 0.2739 0.9321 0.2187 0.051 Uiso 1 1 calc R . .
H14B H 0.3142 0.9636 0.1824 0.051 Uiso 1 1 calc R . .
H14C H 0.3425 0.9019 0.1957 0.051 Uiso 1 1 calc R . .
C15 C 0.1477(2) 0.94560(17) 0.15371(14) 0.0480(14) Uani 1 1 d . . .
H15A H 0.1093 0.9306 0.1355 0.072 Uiso 1 1 calc R . .
H15B H 0.1672 0.9818 0.1436 0.072 Uiso 1 1 calc R . .
H15C H 0.1244 0.9516 0.1797 0.072 Uiso 1 1 calc R . .
C16 C 0.1514(3) 0.86231(17) 0.25294(12) 0.0447(14) Uani 1 1 d . . .
H16A H 0.2040 0.8575 0.2621 0.067 Uiso 1 1 calc R . .
H16B H 0.1160 0.8511 0.2739 0.067 Uiso 1 1 calc R . .
H16C H 0.1426 0.9021 0.2460 0.067 Uiso 1 1 calc R . .
C17 C 0.1385(3) 0.74147(17) 0.22614(12) 0.0470(14) Uani 1 1 d . . .
H17A H 0.1322 0.7158 0.2037 0.070 Uiso 1 1 calc R . .
H17B H 0.0973 0.7350 0.2452 0.070 Uiso 1 1 calc R . .
H17C H 0.1878 0.7342 0.2388 0.070 Uiso 1 1 calc R . .
C18 C 0.0341(2) 0.83101(18) 0.19347(13) 0.0480(15) Uani 1 1 d . . .
H18A H 0.0286 0.8711 0.1864 0.072 Uiso 1 1 calc R . .
H18B H -0.0002 0.8221 0.2154 0.072 Uiso 1 1 calc R . .
H18C H 0.0210 0.8074 0.1707 0.072 Uiso 1 1 calc R . .
C19 C 0.3674(3) 0.2826(2) 0.05563(15) 0.0753(19) Uani 1 1 d . . .
H19A H 0.3217 0.2944 0.0411 0.113 Uiso 1 1 calc R . .
H19B H 0.4125 0.2875 0.0389 0.113 Uiso 1 1 calc R . .
H19C H 0.3727 0.3059 0.0794 0.113 Uiso 1 1 calc R . .
C20 C 0.4509(3) 0.18874(19) 0.09488(14) 0.0596(16) Uani 1 1 d . . .
H20A H 0.4561 0.2117 0.1188 0.089 Uiso 1 1 calc R . .
H20B H 0.4932 0.1972 0.0769 0.089 Uiso 1 1 calc R . .
H20C H 0.4520 0.1484 0.1019 0.089 Uiso 1 1 calc R . .
C21 C 0.3580(3) 0.1644(2) 0.02263(14) 0.088(2) Uani 1 1 d . . .
H21A H 0.3604 0.1237 0.0285 0.132 Uiso 1 1 calc R . .
H21B H 0.4024 0.1752 0.0068 0.132 Uiso 1 1 calc R . .
H21C H 0.3112 0.1726 0.0079 0.132 Uiso 1 1 calc R . .
C22 C 0.3173(3) 0.07730(19) 0.12661(17) 0.083(2) Uani 1 1 d . . .
H22A H 0.3595 0.0743 0.1078 0.124 Uiso 1 1 calc R . .
H22B H 0.2939 0.0399 0.1303 0.124 Uiso 1 1 calc R . .
H22C H 0.3368 0.0911 0.1520 0.124 Uiso 1 1 calc R . .
C23 C 0.1649(3) 0.13003(17) 0.14403(12) 0.0492(15) Uani 1 1 d . . .
H23A H 0.1844 0.1447 0.1691 0.074 Uiso 1 1 calc R . .
H23B H 0.1452 0.0915 0.1479 0.074 Uiso 1 1 calc R . .
H23C H 0.1237 0.1546 0.1346 0.074 Uiso 1 1 calc R . .
C24 C 0.2016(3) 0.0933(2) 0.06191(14) 0.086(2) Uani 1 1 d . . .
H24A H 0.1742 0.1215 0.0461 0.129 Uiso 1 1 calc R . .
H24B H 0.1662 0.0634 0.0701 0.129 Uiso 1 1 calc R . .
H24C H 0.2427 0.0766 0.0461 0.129 Uiso 1 1 calc R . .
C25 C 0.1442(3) 0.27977(19) 0.03452(12) 0.0512(15) Uani 1 1 d . . .
H25A H 0.1676 0.3175 0.0359 0.077 Uiso 1 1 calc R . .
H25B H 0.1168 0.2757 0.0095 0.077 Uiso 1 1 calc R . .
H25C H 0.1841 0.2507 0.0362 0.077 Uiso 1 1 calc R . .
C26 C 0.0001(3) 0.3267(2) 0.06950(13) 0.0659(17) Uani 1 1 d . . .
H26A H -0.0332 0.3273 0.0927 0.099 Uiso 1 1 calc R . .
H26B H -0.0302 0.3178 0.0460 0.099 Uiso 1 1 calc R . .
H26C H 0.0241 0.3639 0.0662 0.099 Uiso 1 1 calc R . .
C27 C 0.0273(3) 0.2016(2) 0.06644(14) 0.0647(17) Uani 1 1 d . . .
H27A H 0.0657 0.1721 0.0616 0.097 Uiso 1 1 calc R . .
H27B H -0.0056 0.2053 0.0432 0.097 Uiso 1 1 calc R . .
H27C H -0.0037 0.1910 0.0893 0.097 Uiso 1 1 calc R . .
C28 C -0.0235(3) 0.2517(2) 0.16606(14) 0.0659(17) Uani 1 1 d . . .
H28A H -0.0539 0.2592 0.1424 0.099 Uiso 1 1 calc R . .
H28B H -0.0514 0.2647 0.1894 0.099 Uiso 1 1 calc R . .
H28C H -0.0138 0.2108 0.1682 0.099 Uiso 1 1 calc R . .
C29 C 0.1232(2) 0.27050(19) 0.20811(11) 0.0420(13) Uani 1 1 d . . .
H29A H 0.1368 0.2302 0.2069 0.063 Uiso 1 1 calc R . .
H29B H 0.0911 0.2774 0.2313 0.063 Uiso 1 1 calc R . .
H29C H 0.1697 0.2934 0.2100 0.063 Uiso 1 1 calc R . .
C30 C 0.0482(3) 0.36798(17) 0.16888(14) 0.0576(16) Uani 1 1 d . . .
H30A H 0.0958 0.3897 0.1680 0.086 Uiso 1 1 calc R . .
H30B H 0.0231 0.3741 0.1944 0.086 Uiso 1 1 calc R . .
H30C H 0.0144 0.3806 0.1476 0.086 Uiso 1 1 calc R . .
C31 C 0.3293(2) 0.21548(17) 0.20317(12) 0.0406(13) Uani 1 1 d . . .
H31A H 0.2753 0.2085 0.2090 0.061 Uiso 1 1 calc R . .
H31B H 0.3606 0.2016 0.2251 0.061 Uiso 1 1 calc R . .
H31C H 0.3435 0.1955 0.1789 0.061 Uiso 1 1 calc R . .
C32 C 0.4525(2) 0.3034(2) 0.19305(14) 0.0566(16) Uani 1 1 d . . .
H32A H 0.4717 0.2833 0.1698 0.085 Uiso 1 1 calc R . .
H32B H 0.4766 0.2879 0.2168 0.085 Uiso 1 1 calc R . .
H32C H 0.4645 0.3439 0.1908 0.085 Uiso 1 1 calc R . .
C33 C 0.3200(3) 0.3272(2) 0.24529(13) 0.0659(17) Uani 1 1 d . . .
H33A H 0.3369 0.3669 0.2455 0.099 Uiso 1 1 calc R . .
H33B H 0.3453 0.3065 0.2666 0.099 Uiso 1 1 calc R . .
H33C H 0.2646 0.3257 0.2490 0.099 Uiso 1 1 calc R . .
C34 C 0.2318(3) 0.39942(16) 0.09872(13) 0.0495(15) Uani 1 1 d . . .
H34A H 0.2528 0.3793 0.0759 0.074 Uiso 1 1 calc R . .
H34B H 0.2293 0.4401 0.0930 0.074 Uiso 1 1 calc R . .
H34C H 0.1804 0.3852 0.1043 0.074 Uiso 1 1 calc R . .
C35 C 0.3912(3) 0.4159(2) 0.12838(16) 0.090(2) Uani 1 1 d . . .
H35A H 0.4262 0.4132 0.1508 0.135 Uiso 1 1 calc R . .
H35B H 0.3860 0.4557 0.1204 0.135 Uiso 1 1 calc R . .
H35C H 0.4113 0.3937 0.1063 0.135 Uiso 1 1 calc R . .
C36 C 0.2594(4) 0.43688(18) 0.18194(15) 0.085(2) Uani 1 1 d . . .
H36A H 0.2068 0.4269 0.1889 0.127 Uiso 1 1 calc R . .
H36B H 0.2609 0.4759 0.1719 0.127 Uiso 1 1 calc R . .
H36C H 0.2918 0.4339 0.2054 0.127 Uiso 1 1 calc R . .
C37 C 0.7211(3) 0.67110(16) 0.07734(12) 0.0325(12) Uani 1 1 d . . .
H37A H 0.7585 0.6912 0.0942 0.039 Uiso 1 1 calc R . .
H37B H 0.6791 0.6580 0.0947 0.039 Uiso 1 1 calc R . .
C38 C 0.6885(3) 0.71335(18) 0.04815(12) 0.0359(13) Uani 1 1 d . . .
H38A H 0.7301 0.7303 0.0323 0.043 Uiso 1 1 calc R . .
H38B H 0.6619 0.7442 0.0624 0.043 Uiso 1 1 calc R . .
C39 C 0.6328(3) 0.68249(18) 0.02131(12) 0.0338(12) Uani 1 1 d . . .
H39A H 0.5892 0.6680 0.0370 0.041 Uiso 1 1 calc R . .
H39B H 0.6128 0.7090 0.0012 0.041 Uiso 1 1 calc R . .
C40 C 0.6732(2) 0.63376(18) 0.00146(12) 0.0360(13) Uani 1 1 d . . .
H40A H 0.7132 0.6491 -0.0162 0.043 Uiso 1 1 calc R . .
H40B H 0.6362 0.6127 -0.0150 0.043 Uiso 1 1 calc R . .
C41 C 0.7100(3) 0.59260(17) 0.03074(12) 0.0302(12) Uani 1 1 d . . .
H41 H 0.6673 0.5742 0.0455 0.036 Uiso 1 1 calc R . .
C42 C 0.7532(3) 0.54485(19) 0.00944(12) 0.0356(13) Uani 1 1 d . . .
H42 H 0.7203 0.5323 -0.0130 0.043 Uiso 1 1 calc R . .
C43 C 0.8278(3) 0.5666(2) -0.00832(13) 0.0436(14) Uani 1 1 d . . .
H43A H 0.8181 0.5992 -0.0261 0.052 Uiso 1 1 calc R . .
H43B H 0.8535 0.5362 -0.0235 0.052 Uiso 1 1 calc R . .
C44 C 0.8768(3) 0.58471(18) 0.02680(12) 0.0289(12) Uani 1 1 d . . .
H44 H 0.9264 0.5990 0.0162 0.035 Uiso 1 1 calc R . .
C45 C 0.8366(2) 0.63463(18) 0.04698(13) 0.0356(13) Uani 1 1 d . . .
H45A H 0.8673 0.6469 0.0699 0.043 Uiso 1 1 calc R . .
H45B H 0.8338 0.6668 0.0283 0.043 Uiso 1 1 calc R . .
C46 C 0.7709(3) 0.49231(18) 0.03395(13) 0.0409(14) Uani 1 1 d . . .
H46A H 0.7228 0.4771 0.0450 0.049 Uiso 1 1 calc R . .
H46B H 0.7932 0.4628 0.0166 0.049 Uiso 1 1 calc R . .
C47 C 0.8938(2) 0.53292(18) 0.05225(12) 0.0284(12) Uani 1 1 d . . .
H47 H 0.9207 0.5050 0.0349 0.034 Uiso 1 1 calc R . .
C48 C 0.9461(3) 0.54451(18) 0.08631(13) 0.0378(13) Uani 1 1 d . . .
H48A H 0.9210 0.5715 0.1045 0.045 Uiso 1 1 calc R . .
H48B H 0.9932 0.5627 0.0763 0.045 Uiso 1 1 calc R . .
C49 C 0.9676(3) 0.49117(18) 0.10911(14) 0.0401(13) Uani 1 1 d . . .
H49A H 1.0000 0.4664 0.0925 0.048 Uiso 1 1 calc R . .
H49B H 0.9971 0.5016 0.1330 0.048 Uiso 1 1 calc R . .
C50 C 0.8955(3) 0.45980(19) 0.12091(14) 0.0420(14) Uani 1 1 d . . .
H50A H 0.9093 0.4227 0.1325 0.050 Uiso 1 1 calc R . .
H50B H 0.8681 0.4820 0.1413 0.050 Uiso 1 1 calc R . .
C51 C 0.8434(3) 0.45040(17) 0.08594(13) 0.0404(14) Uani 1 1 d . . .
H51A H 0.8687 0.4250 0.0667 0.049 Uiso 1 1 calc R . .
H51B H 0.7958 0.4317 0.0949 0.049 Uiso 1 1 calc R . .
C52 C 0.8358(3) 0.65198(17) 0.17084(12) 0.0347(12) Uani 1 1 d . . .
H52A H 0.8080 0.6803 0.1548 0.042 Uiso 1 1 calc R . .
H52B H 0.8754 0.6349 0.1537 0.042 Uiso 1 1 calc R . .
C53 C 0.8755(3) 0.68300(19) 0.20393(13) 0.0427(14) Uani 1 1 d . . .
H53A H 0.9123 0.7107 0.1929 0.051 Uiso 1 1 calc R . .
H53B H 0.8376 0.7041 0.2199 0.051 Uiso 1 1 calc R . .
C54 C 0.9163(3) 0.6414(2) 0.22921(15) 0.0527(15) Uani 1 1 d . . .
H54A H 0.9409 0.6611 0.2516 0.063 Uiso 1 1 calc R . .
H54B H 0.9564 0.6219 0.2137 0.063 Uiso 1 1 calc R . .
C55 C 0.8581(3) 0.5979(2) 0.24463(13) 0.0468(14) Uani 1 1 d . . .
H55A H 0.8849 0.5693 0.2609 0.056 Uiso 1 1 calc R . .
H55B H 0.8205 0.6175 0.2617 0.056 Uiso 1 1 calc R . .
C56 C 0.8165(3) 0.56834(18) 0.21143(13) 0.0331(12) Uani 1 1 d . . .
H56 H 0.8553 0.5452 0.1970 0.040 Uiso 1 1 calc R . .
C57 C 0.7568(3) 0.52636(19) 0.22777(12) 0.0352(13) Uani 1 1 d . . .
H57 H 0.7817 0.5049 0.2497 0.042 Uiso 1 1 calc R . .
C58 C 0.6892(3) 0.55841(18) 0.24549(13) 0.0367(13) Uani 1 1 d . . .
H58A H 0.6527 0.5317 0.2577 0.044 Uiso 1 1 calc R . .
H58B H 0.7069 0.5855 0.2658 0.044 Uiso 1 1 calc R . .
C59 C 0.6522(3) 0.58953(18) 0.21159(13) 0.0296(12) Uani 1 1 d . . .
H59 H 0.6081 0.6111 0.2228 0.035 Uiso 1 1 calc R . .
C60 C 0.7076(2) 0.63270(17) 0.19553(12) 0.0284(12) Uani 1 1 d . . .
H60A H 0.6836 0.6526 0.1730 0.034 Uiso 1 1 calc R . .
H60B H 0.7184 0.6612 0.2162 0.034 Uiso 1 1 calc R . .
C61 C 0.7263(2) 0.48289(17) 0.19872(13) 0.0346(12) Uani 1 1 d . . .
H61A H 0.7700 0.4622 0.1871 0.041 Uiso 1 1 calc R . .
H61B H 0.6949 0.4550 0.2133 0.041 Uiso 1 1 calc R . .
C62 C 0.6195(2) 0.54633(18) 0.18275(13) 0.0315(12) Uani 1 1 d . . .
H62 H 0.5830 0.5222 0.1979 0.038 Uiso 1 1 calc R . .
C63 C 0.5754(3) 0.57166(16) 0.14868(13) 0.0346(12) Uani 1 1 d . . .
H63A H 0.6106 0.5944 0.1322 0.041 Uiso 1 1 calc R . .
H63B H 0.5359 0.5975 0.1592 0.041 Uiso 1 1 calc R . .
C64 C 0.5374(3) 0.52685(18) 0.12298(14) 0.0445(15) Uani 1 1 d . . .
H64A H 0.5154 0.5451 0.0992 0.053 Uiso 1 1 calc R . .
H64B H 0.4954 0.5087 0.1378 0.053 Uiso 1 1 calc R . .
C65 C 0.5959(3) 0.48143(18) 0.11041(15) 0.0450(14) Uani 1 1 d . . .
H65A H 0.5688 0.4491 0.0981 0.054 Uiso 1 1 calc R . .
H65B H 0.6309 0.4977 0.0905 0.054 Uiso 1 1 calc R . .
C66 C 0.6417(3) 0.46038(18) 0.14542(13) 0.0389(13) Uani 1 1 d . . .
H66A H 0.6074 0.4403 0.1639 0.047 Uiso 1 1 calc R . .
H66B H 0.6807 0.4330 0.1362 0.047 Uiso 1 1 calc R . .
C67 C 0.7199(3) -0.0856(2) 0.1072(2) 0.078(2) Uani 1 1 d . . .
H67A H 0.7295 -0.0642 0.1318 0.094 Uiso 1 1 calc R . .
H67B H 0.6830 -0.0633 0.0914 0.094 Uiso 1 1 calc R . .
C68 C 0.6849(3) -0.1378(3) 0.1174(2) 0.116(3) Uani 1 1 d . . .
H68A H 0.6693 -0.1580 0.0931 0.139 Uiso 1 1 calc R . .
H68B H 0.6385 -0.1304 0.1333 0.139 Uiso 1 1 calc R . .
C69 C 0.7412(4) -0.1757(2) 0.14147(18) 0.093(2) Uani 1 1 d . . .
H69A H 0.7520 -0.1579 0.1673 0.111 Uiso 1 1 calc R . .
H69B H 0.7182 -0.2134 0.1463 0.111 Uiso 1 1 calc R . .
C70 C 0.8157(3) -0.1822(2) 0.1177(2) 0.092(2) Uani 1 1 d . . .
H70A H 0.8541 -0.2020 0.1342 0.110 Uiso 1 1 calc R . .
H70B H 0.8058 -0.2061 0.0942 0.110 Uiso 1 1 calc R . .
C71 C 0.8461(3) -0.1290(2) 0.10525(18) 0.0612(17) Uani 1 1 d . . .
H71 H 0.8618 -0.1093 0.1301 0.073 Uiso 1 1 calc R . .
C72 C 0.9200(3) -0.1346(2) 0.08078(15) 0.0454(14) Uani 1 1 d . . .
H72 H 0.9515 -0.1648 0.0936 0.054 Uiso 1 1 calc R . .
C73 C 0.9031(3) -0.1542(2) 0.04014(16) 0.0550(16) Uani 1 1 d . . .
H73A H 0.8735 -0.1900 0.0408 0.066 Uiso 1 1 calc R . .
H73B H 0.9511 -0.1610 0.0254 0.066 Uiso 1 1 calc R . .
C74 C 0.8567(3) -0.1070(2) 0.02051(14) 0.0534(16) Uani 1 1 d . . .
H74 H 0.8437 -0.1196 -0.0068 0.064 Uiso 1 1 calc R . .
C75 C 0.7815(3) -0.0985(2) 0.04335(16) 0.0581(16) Uani 1 1 d . . .
H75A H 0.7537 -0.0659 0.0318 0.070 Uiso 1 1 calc R . .
H75B H 0.7493 -0.1326 0.0400 0.070 Uiso 1 1 calc R . .
C76 C 0.9684(2) -0.0824(2) 0.07883(13) 0.0410(14) Uani 1 1 d . . .
H76A H 1.0177 -0.0924 0.0664 0.049 Uiso 1 1 calc R . .
H76B H 0.9793 -0.0696 0.1061 0.049 Uiso 1 1 calc R . .
C77 C 0.9074(4) -0.0548(2) 0.01732(15) 0.0603(17) Uani 1 1 d . . .
H77 H 0.9543 -0.0670 0.0028 0.072 Uiso 1 1 calc R . .
C78 C 0.8728(4) -0.0097(2) -0.00637(18) 0.105(2) Uani 1 1 d DU . .
H78A H 0.8285 0.0063 0.0079 0.125 Uiso 1 1 calc R . .
H78B H 0.8544 -0.0257 -0.0316 0.125 Uiso 1 1 calc R . .
C79 C 0.9317(4) 0.0381(3) -0.01478(17) 0.112(2) Uani 1 1 d DU . .
H79A H 0.9732 0.0236 -0.0318 0.134 Uiso 1 1 calc R . .
H79B H 0.9066 0.0702 -0.0285 0.134 Uiso 1 1 calc R . .
C80 C 0.9643(4) 0.0581(2) 0.02487(17) 0.096(2) Uani 1 1 d DU . .
H80A H 0.9236 0.0778 0.0398 0.115 Uiso 1 1 calc R . .
H80B H 1.0056 0.0858 0.0199 0.115 Uiso 1 1 calc R . .
C81 C 0.9960(3) 0.0094(2) 0.05013(18) 0.0784(19) Uani 1 1 d DU . .
H81A H 1.0399 -0.0084 0.0366 0.094 Uiso 1 1 calc R . .
H81B H 1.0136 0.0242 0.0759 0.094 Uiso 1 1 calc R . .
C82 C 0.9363(3) 0.0113(2) 0.17591(15) 0.0561(16) Uani 1 1 d . . .
H82A H 0.9796 0.0276 0.1609 0.067 Uiso 1 1 calc R . .
H82B H 0.9274 -0.0275 0.1657 0.067 Uiso 1 1 calc R . .
C83 C 0.9596(3) 0.0067(2) 0.21844(18) 0.0689(18) Uani 1 1 d . . .
H83A H 0.9742 0.0446 0.2286 0.083 Uiso 1 1 calc R . .
H83B H 1.0043 -0.0187 0.2209 0.083 Uiso 1 1 calc R . .
C84 C 0.8928(4) -0.0169(2) 0.24266(15) 0.0715(18) Uani 1 1 d . . .
H84A H 0.8810 -0.0561 0.2342 0.086 Uiso 1 1 calc R . .
H84B H 0.9064 -0.0176 0.2710 0.086 Uiso 1 1 calc R . .
C85 C 0.8236(3) 0.0216(2) 0.23604(15) 0.0574(16) Uani 1 1 d . . .
H85A H 0.7793 0.0056 0.2503 0.069 Uiso 1 1 calc R . .
H85B H 0.8344 0.0595 0.2473 0.069 Uiso 1 1 calc R . .
C86 C 0.8032(3) 0.02818(19) 0.19350(14) 0.0396(13) Uani 1 1 d . . .
H86 H 0.7873 -0.0103 0.1842 0.048 Uiso 1 1 calc R . .
C87 C 0.7337(3) 0.0670(2) 0.18751(15) 0.0494(15) Uani 1 1 d . . .
H87 H 0.6945 0.0559 0.2075 0.059 Uiso 1 1 calc R . .
C88 C 0.7569(3) 0.12782(19) 0.19607(14) 0.0502(14) Uani 1 1 d . . .
H88A H 0.7119 0.1532 0.1950 0.060 Uiso 1 1 calc R . .
H88B H 0.7802 0.1308 0.2226 0.060 Uiso 1 1 calc R . .
C89 C 0.8139(3) 0.14371(18) 0.16468(14) 0.0390(13) Uani 1 1 d . . .
H89 H 0.8299 0.1838 0.1697 0.047 Uiso 1 1 calc R . .
C90 C 0.8849(3) 0.10633(18) 0.16865(15) 0.0467(14) Uani 1 1 d . . .
H90A H 0.9207 0.1155 0.1469 0.056 Uiso 1 1 calc R . .
H90B H 0.9108 0.1154 0.1938 0.056 Uiso 1 1 calc R . .
C91 C 0.6960(3) 0.06475(19) 0.14736(15) 0.0495(15) Uani 1 1 d . . .
H91A H 0.6808 0.0251 0.1419 0.059 Uiso 1 1 calc R . .
H91B H 0.6489 0.0879 0.1483 0.059 Uiso 1 1 calc R . .
C92 C 0.7750(3) 0.14209(19) 0.12390(15) 0.0429(14) Uani 1 1 d . . .
H92 H 0.7308 0.1689 0.1252 0.051 Uiso 1 1 calc R . .
C93 C 0.8246(3) 0.1618(2) 0.09079(13) 0.0539(15) Uani 1 1 d . . .
H93A H 0.8672 0.1347 0.0872 0.065 Uiso 1 1 calc R . .
H93B H 0.8467 0.1993 0.0975 0.065 Uiso 1 1 calc R . .
C94 C 0.7796(3) 0.1667(2) 0.05209(16) 0.0766(19) Uani 1 1 d . . .
H94A H 0.8144 0.1766 0.0301 0.092 Uiso 1 1 calc R . .
H94B H 0.7405 0.1969 0.0543 0.092 Uiso 1 1 calc R . .
C95 C 0.7410(3) 0.1088(2) 0.04409(15) 0.0701(18) Uani 1 1 d . . .
H95A H 0.7078 0.1120 0.0206 0.084 Uiso 1 1 calc R . .
H95B H 0.7807 0.0801 0.0383 0.084 Uiso 1 1 calc R . .
C96 C 0.6932(3) 0.0888(2) 0.07932(15) 0.0565(16) Uani 1 1 d . . .
H96A H 0.6512 0.1161 0.0842 0.068 Uiso 1 1 calc R . .
H96B H 0.6703 0.0513 0.0735 0.068 Uiso 1 1 calc R . .
C97 C 0.5284(3) 0.1500(3) 0.20636(17) 0.083(2) Uani 1 1 d . . .
H97A H 0.5256 0.1749 0.2295 0.124 Uiso 1 1 calc R . .
H97B H 0.4818 0.1543 0.1906 0.124 Uiso 1 1 calc R . .
H97C H 0.5728 0.1603 0.1903 0.124 Uiso 1 1 calc R . .
C98 C 0.5353(3) 0.0934(3) 0.2188(2) 0.0635(19) Uani 1 1 d . . .
C99 C 0.5051(3) 0.0504(3) 0.19591(19) 0.073(2) Uani 1 1 d . . .
H99 H 0.4806 0.0588 0.1716 0.088 Uiso 1 1 calc R . .
C100 C 0.5107(4) -0.0048(4) 0.2087(3) 0.104(3) Uani 1 1 d . . .
H100 H 0.4922 -0.0341 0.1920 0.125 Uiso 1 1 calc R . .
C101 C 0.5412(4) -0.0195(4) 0.2438(2) 0.104(3) Uani 1 1 d . . .
H101 H 0.5417 -0.0577 0.2527 0.125 Uiso 1 1 calc R . .
C102 C 0.5719(4) 0.0247(4) 0.2663(2) 0.090(2) Uani 1 1 d . . .
H102 H 0.5964 0.0160 0.2906 0.107 Uiso 1 1 calc R . .
C103 C 0.5676(3) 0.0802(3) 0.25436(17) 0.0609(18) Uani 1 1 d . . .
H103 H 0.5870 0.1095 0.2708 0.073 Uiso 1 1 calc R . .
C104 C 0.4891(3) -0.0414(2) 0.08908(15) 0.0686(18) Uani 1 1 d . . .
H10A H 0.4792 -0.0816 0.0839 0.103 Uiso 1 1 calc R . .
H10B H 0.4411 -0.0223 0.0957 0.103 Uiso 1 1 calc R . .
H10C H 0.5248 -0.0378 0.1112 0.103 Uiso 1 1 calc R . .
C105 C 0.5224(3) -0.0150(2) 0.05357(16) 0.0435(14) Uani 1 1 d . . .
C106 C 0.5084(3) 0.0420(2) 0.04530(16) 0.0412(14) Uani 1 1 d . . .
H106 H 0.4768 0.0638 0.0623 0.049 Uiso 1 1 calc R . .
C107 C 0.5405(3) 0.0668(2) 0.01226(17) 0.0562(16) Uani 1 1 d . . .
H107 H 0.5293 0.1053 0.0063 0.067 Uiso 1 1 calc R . .
C108 C 0.5882(3) 0.0368(3) -0.01194(16) 0.0616(18) Uani 1 1 d . . .
H108 H 0.6119 0.0547 -0.0338 0.074 Uiso 1 1 calc R . .
C109 C 0.6016(3) -0.0199(3) -0.00430(19) 0.070(2) Uani 1 1 d . . .
H109 H 0.6334 -0.0415 -0.0214 0.084 Uiso 1 1 calc R . .
C110 C 0.5687(3) -0.0451(2) 0.02814(18) 0.0508(16) Uani 1 1 d . . .
H110 H 0.5782 -0.0841 0.0332 0.061 Uiso 1 1 calc R . .
C111 C 0.6375(7) 0.3321(5) 0.0469(3) 0.082(3) Uiso 0.50 1 d PD A 1
H11A H 0.6014 0.3029 0.0383 0.123 Uiso 0.50 1 calc PR A 1
H11B H 0.6785 0.3357 0.0273 0.123 Uiso 0.50 1 calc PR A 1
H11C H 0.6109 0.3685 0.0494 0.123 Uiso 0.50 1 calc PR A 1
C112 C 0.6703(6) 0.3161(8) 0.0853(3) 0.058(3) Uani 0.50 1 d PGDU A 1
C113 C 0.6196(5) 0.3047(10) 0.1158(4) 0.059(3) Uani 0.50 1 d PGU A 1
H113 H 0.5663 0.3042 0.1108 0.071 Uiso 0.50 1 calc PR A 1
C114 C 0.6470(6) 0.2940(10) 0.1535(3) 0.074(3) Uani 0.50 1 d PGU A 1
H114 H 0.6123 0.2862 0.1744 0.089 Uiso 0.50 1 calc PR A 1
C115 C 0.7250(7) 0.2947(8) 0.1608(3) 0.081(3) Uani 0.50 1 d PGU A 1
H115 H 0.7437 0.2874 0.1866 0.097 Uiso 0.50 1 calc PR A 1
C116 C 0.7757(5) 0.3061(7) 0.1303(3) 0.076(4) Uani 0.50 1 d PGU A 1
H116 H 0.8291 0.3066 0.1352 0.091 Uiso 0.50 1 calc PR A 1
C117 C 0.7484(6) 0.3168(6) 0.0925(3) 0.066(3) Uani 0.50 1 d PGU A 1
H117 H 0.7830 0.3246 0.0717 0.079 Uiso 0.50 1 calc PR A 1
C124 C 0.5873(6) 0.3353(6) 0.0503(3) 0.082(3) Uiso 0.50 1 d PD B 2
H12D H 0.5385 0.3482 0.0611 0.123 Uiso 0.50 1 calc PR B 2
H12E H 0.5794 0.3002 0.0353 0.123 Uiso 0.50 1 calc PR B 2
H12F H 0.6082 0.3645 0.0328 0.123 Uiso 0.50 1 calc PR B 2
C118 C 0.6426(6) 0.3242(8) 0.0837(3) 0.058(3) Uani 0.50 1 d PGDU B 2
C119 C 0.6141(5) 0.3149(10) 0.1214(4) 0.059(3) Uani 0.50 1 d PGU B 2
H119 H 0.5606 0.3156 0.1259 0.071 Uiso 0.50 1 calc PR B 2
C120 C 0.6639(7) 0.3045(10) 0.1525(3) 0.074(3) Uani 0.50 1 d PGU B 2
H120 H 0.6444 0.2981 0.1782 0.089 Uiso 0.50 1 calc PR B 2
C121 C 0.7421(7) 0.3035(8) 0.1459(3) 0.081(3) Uani 0.50 1 d PGU B 2
H121 H 0.7761 0.2964 0.1671 0.097 Uiso 0.50 1 calc PR B 2
C122 C 0.7706(5) 0.3128(7) 0.1081(3) 0.076(4) Uani 0.50 1 d PGU B 2
H122 H 0.8241 0.3121 0.1036 0.091 Uiso 0.50 1 calc PR B 2
C123 C 0.7208(6) 0.3232(7) 0.0771(3) 0.066(3) Uani 0.50 1 d PGU B 2
H123 H 0.7403 0.3296 0.0513 0.079 Uiso 0.50 1 calc PR B 2

loop_
_atom_site_aniso_label
_atom_site_aniso_U_11
_atom_site_aniso_U_22
_atom_site_aniso_U_33
_atom_site_aniso_U_23
_atom_site_aniso_U_13
_atom_site_aniso_U_12
Na1 0.0335(11) 0.0265(10) 0.0249(10) -0.0018(8) 0.0030(9) -0.0033(9)
Na2 0.0313(12) 0.0516(12) 0.0725(15) -0.0303(11) -0.0021(11) -0.0002(10)
Mg1 0.0242(8) 0.0204(8) 0.0210(8) 0.0000(7) 0.0012(7) -0.0021(7)
Mg2 0.0236(9) 0.0214(8) 0.0228(8) 0.0003(7) 0.0021(7) -0.0010(7)
Si1 0.0517(10) 0.0196(7) 0.0309(8) 0.0021(7) -0.0116(7) -0.0077(7)
Si2 0.0257(8) 0.0257(7) 0.0312(8) -0.0029(7) 0.0000(6) -0.0062(7)
Si3 0.0297(8) 0.0270(7) 0.0306(8) 0.0023(7) 0.0025(7) 0.0061(7)
Si4 0.0258(8) 0.0279(8) 0.0319(8) -0.0022(7) -0.0033(6) 0.0017(7)
Si5 0.0228(8) 0.0212(7) 0.0261(8) -0.0039(6) 0.0020(6) -0.0007(6)
Si6 0.0378(9) 0.0316(8) 0.0246(8) -0.0052(7) 0.0113(7) -0.0072(7)
Si7 0.0473(10) 0.0577(10) 0.0285(9) -0.0026(8) 0.0068(8) 0.0194(8)
Si8 0.0813(12) 0.0242(8) 0.0380(9) -0.0013(7) 0.0127(9) 0.0134(8)
Si9 0.0322(8) 0.0479(9) 0.0293(8) 0.0020(7) -0.0069(7) -0.0124(8)
Si10 0.0214(8) 0.0345(8) 0.0325(8) 0.0050(7) 0.0025(7) -0.0007(7)
Si11 0.0302(8) 0.0458(9) 0.0256(8) -0.0013(7) -0.0007(7) -0.0011(7)
Si12 0.0577(11) 0.0325(8) 0.0551(10) 0.0029(8) -0.0177(9) -0.0171(8)
N1 0.033(2) 0.017(2) 0.019(2) -0.0014(17) 0.0037(18) -0.0073(18)
N2 0.024(2) 0.026(2) 0.021(2) 0.0016(18) 0.0055(17) 0.0012(18)
N3 0.027(2) 0.0179(18) 0.016(2) -0.0071(17) -0.0044(17) -0.0023(17)
N4 0.046(3) 0.030(2) 0.017(2) -0.0008(18) 0.0074(19) 0.0115(19)
N5 0.020(2) 0.021(2) 0.035(2) 0.0062(18) -0.0024(18) -0.0004(17)
N6 0.024(2) 0.027(2) 0.027(2) -0.0044(18) -0.0045(18) -0.0089(18)
N7 0.026(2) 0.024(2) 0.020(2) -0.0021(18) 0.0016(19) 0.0035(19)
N8 0.035(3) 0.019(2) 0.028(2) -0.0020(19) -0.006(2) 0.005(2)
N9 0.034(3) 0.031(2) 0.024(2) 0.001(2) 0.010(2) -0.006(2)
N10 0.030(2) 0.020(2) 0.033(2) -0.0022(19) -0.001(2) 0.0002(19)
N11 0.028(3) 0.042(3) 0.046(3) -0.009(2) 0.011(2) 0.008(2)
N12 0.042(3) 0.032(2) 0.047(3) -0.012(2) 0.004(2) -0.014(2)
N13 0.040(3) 0.049(3) 0.033(3) -0.010(2) 0.002(2) -0.007(2)
N14 0.038(3) 0.045(3) 0.041(3) -0.012(2) 0.005(2) 0.005(2)
C1 0.051(3) 0.021(2) 0.039(3) 0.011(2) -0.012(3) 0.002(2)
C2 0.100(5) 0.028(3) 0.050(3) -0.016(3) -0.020(4) 0.018(3)
C3 0.082(4) 0.033(3) 0.073(4) 0.031(3) -0.036(3) -0.035(3)
C4 0.039(3) 0.032(3) 0.045(3) 0.000(3) -0.014(3) 0.002(3)
C5 0.036(3) 0.033(3) 0.075(4) -0.008(3) -0.005(3) -0.012(3)
C6 0.018(3) 0.031(2) 0.030(3) 0.003(2) -0.005(2) 0.001(2)
C7 0.041(3) 0.041(3) 0.024(3) -0.004(2) 0.018(2) 0.009(3)
C8 0.054(4) 0.041(3) 0.039(3) -0.006(3) 0.003(3) 0.015(3)
C9 0.062(4) 0.049(3) 0.036(3) -0.012(3) 0.021(3) 0.010(3)
C10 0.040(3) 0.046(3) 0.056(4) -0.005(3) -0.015(3) 0.008(3)
C11 0.043(3) 0.041(3) 0.053(3) -0.012(3) -0.009(3) -0.003(3)
C12 0.036(3) 0.037(3) 0.043(3) -0.015(3) -0.012(2) 0.009(3)
C13 0.041(3) 0.020(2) 0.034(3) 0.000(2) 0.000(2) -0.019(2)
C14 0.046(3) 0.019(2) 0.036(3) -0.008(2) 0.007(3) -0.005(2)
C15 0.043(3) 0.029(3) 0.073(4) 0.002(3) 0.003(3) -0.005(3)
C16 0.054(4) 0.045(3) 0.035(3) -0.004(3) 0.017(3) -0.013(3)
C17 0.064(4) 0.048(3) 0.028(3) 0.004(3) 0.025(3) -0.014(3)
C18 0.038(3) 0.052(3) 0.054(4) -0.006(3) 0.026(3) -0.014(3)
C19 0.051(4) 0.097(5) 0.079(4) 0.042(4) 0.034(3) 0.010(4)
C20 0.049(4) 0.056(4) 0.074(4) -0.015(3) 0.002(3) 0.001(3)
C21 0.057(4) 0.162(6) 0.045(4) -0.031(4) 0.020(3) 0.013(4)
C22 0.093(5) 0.043(3) 0.113(5) 0.018(3) 0.049(4) 0.024(3)
C23 0.083(4) 0.028(3) 0.036(3) -0.004(3) 0.005(3) -0.008(3)
C24 0.142(6) 0.055(4) 0.061(4) -0.030(3) 0.035(4) -0.029(4)
C25 0.059(4) 0.054(3) 0.040(3) -0.008(3) -0.015(3) -0.010(3)
C26 0.048(4) 0.109(5) 0.041(3) 0.016(4) -0.014(3) 0.005(4)
C27 0.066(4) 0.076(4) 0.051(4) -0.010(3) -0.009(3) -0.038(3)
C28 0.060(4) 0.098(4) 0.040(3) -0.006(3) 0.005(3) -0.022(3)
C29 0.044(3) 0.054(3) 0.028(3) 0.003(3) 0.018(2) 0.007(3)
C30 0.060(4) 0.061(4) 0.052(4) 0.001(3) 0.015(3) 0.034(3)
C31 0.031(3) 0.061(3) 0.030(3) 0.017(3) -0.001(2) 0.010(3)
C32 0.044(4) 0.064(4) 0.061(4) 0.000(3) -0.021(3) -0.001(3)
C33 0.076(4) 0.088(4) 0.034(3) 0.004(3) -0.003(3) 0.016(4)
C34 0.065(4) 0.024(3) 0.059(4) 0.008(3) -0.020(3) -0.007(3)
C35 0.070(4) 0.091(4) 0.109(5) 0.061(4) -0.048(4) -0.064(4)
C36 0.137(6) 0.031(3) 0.087(5) -0.013(3) -0.042(4) 0.013(4)
C37 0.049(3) 0.026(3) 0.023(3) -0.007(2) 0.000(2) -0.009(3)
C38 0.048(3) 0.035(3) 0.025(3) 0.007(3) 0.005(3) 0.010(3)
C39 0.033(3) 0.044(3) 0.024(3) 0.001(3) 0.005(2) 0.016(3)
C40 0.029(3) 0.048(3) 0.030(3) 0.000(3) -0.003(2) 0.000(3)
C41 0.037(3) 0.032(3) 0.022(3) -0.010(2) -0.003(2) 0.009(3)
C42 0.037(3) 0.048(3) 0.022(3) -0.012(3) -0.018(3) 0.016(3)
C43 0.061(4) 0.050(3) 0.020(3) -0.007(3) 0.006(3) 0.023(3)
C44 0.030(3) 0.042(3) 0.015(3) 0.006(2) 0.006(2) 0.008(3)
C45 0.032(3) 0.043(3) 0.032(3) 0.018(3) -0.006(2) -0.010(3)
C46 0.032(3) 0.049(3) 0.042(3) -0.019(3) -0.003(3) 0.008(3)
C47 0.021(3) 0.036(3) 0.028(3) -0.004(3) 0.001(2) 0.007(2)
C48 0.038(3) 0.038(3) 0.038(3) 0.006(3) -0.009(3) -0.001(3)
C49 0.041(3) 0.032(3) 0.047(4) -0.006(3) -0.008(3) -0.001(3)
C50 0.054(4) 0.033(3) 0.039(3) 0.009(3) -0.003(3) 0.001(3)
C51 0.049(4) 0.024(3) 0.049(4) -0.010(3) 0.005(3) -0.008(3)
C52 0.041(3) 0.042(3) 0.022(3) -0.001(2) 0.010(2) -0.012(3)
C53 0.043(3) 0.054(3) 0.031(3) -0.018(3) 0.000(3) -0.016(3)
C54 0.031(3) 0.074(4) 0.053(4) -0.023(3) -0.007(3) 0.001(3)
C55 0.037(3) 0.073(4) 0.031(3) -0.002(3) -0.013(3) 0.022(3)
C56 0.026(3) 0.037(3) 0.036(3) -0.003(3) -0.002(3) 0.009(3)
C57 0.040(3) 0.039(3) 0.027(3) 0.004(3) -0.002(3) 0.010(3)
C58 0.040(3) 0.039(3) 0.031(3) 0.012(3) 0.006(3) 0.004(3)
C59 0.029(3) 0.028(3) 0.032(3) 0.002(3) 0.011(3) 0.008(2)
C60 0.035(3) 0.031(3) 0.019(3) 0.001(2) -0.007(2) -0.004(3)
C61 0.025(3) 0.029(3) 0.050(3) 0.021(3) 0.010(3) 0.002(2)
C62 0.027(3) 0.032(3) 0.036(3) 0.009(3) 0.012(3) 0.006(2)
C63 0.028(3) 0.022(3) 0.053(3) 0.006(3) -0.001(3) 0.000(2)
C64 0.029(3) 0.026(3) 0.078(4) 0.014(3) -0.013(3) -0.017(3)
C65 0.042(3) 0.028(3) 0.065(4) 0.004(3) -0.004(3) -0.014(3)
C66 0.036(3) 0.031(3) 0.049(3) 0.007(3) 0.008(3) -0.001(3)
C67 0.039(4) 0.056(4) 0.140(6) -0.015(4) 0.025(4) 0.003(3)
C68 0.046(5) 0.096(6) 0.205(9) 0.004(6) 0.051(5) 0.006(5)
C69 0.090(5) 0.082(5) 0.106(5) 0.020(4) 0.069(5) -0.008(4)
C70 0.071(5) 0.079(5) 0.126(6) 0.010(4) 0.038(5) 0.005(4)
C71 0.026(3) 0.049(4) 0.109(5) -0.003(4) 0.022(3) 0.003(3)
C72 0.036(3) 0.039(3) 0.061(4) 0.000(3) -0.008(3) 0.013(3)
C73 0.039(4) 0.043(3) 0.083(5) -0.022(3) -0.002(3) 0.004(3)
C74 0.046(4) 0.083(4) 0.031(3) -0.030(3) -0.004(3) -0.014(4)
C75 0.039(4) 0.058(4) 0.077(4) -0.035(3) -0.008(3) -0.007(3)
C76 0.021(3) 0.067(4) 0.035(3) -0.011(3) 0.006(2) 0.005(3)
C77 0.089(5) 0.054(4) 0.037(4) 0.013(3) -0.013(3) 0.012(4)
C78 0.171(7) 0.058(4) 0.084(5) -0.007(4) -0.021(5) -0.044(4)
C79 0.177(6) 0.086(4) 0.072(4) -0.007(4) 0.001(4) -0.055(4)
C80 0.122(5) 0.070(4) 0.095(5) -0.016(4) 0.007(4) -0.042(4)
C81 0.085(5) 0.030(3) 0.120(5) -0.012(3) -0.021(4) -0.008(3)
C82 0.047(4) 0.074(4) 0.047(4) -0.017(3) 0.003(3) 0.016(3)
C83 0.058(5) 0.061(4) 0.088(5) -0.007(4) -0.016(4) 0.019(4)
C84 0.094(5) 0.079(4) 0.042(4) -0.004(4) -0.006(4) 0.018(4)
C85 0.062(4) 0.063(4) 0.047(4) 0.006(3) 0.002(3) 0.007(3)
C86 0.046(4) 0.038(3) 0.035(3) 0.001(3) 0.007(3) 0.006(3)
C87 0.041(4) 0.053(4) 0.053(4) -0.005(3) 0.028(3) 0.014(3)
C88 0.047(4) 0.052(3) 0.051(4) -0.011(3) 0.010(3) 0.008(3)
C89 0.042(3) 0.029(3) 0.046(4) -0.007(3) -0.002(3) -0.010(3)
C90 0.042(3) 0.031(3) 0.066(4) -0.012(3) -0.012(3) -0.010(3)
C91 0.045(4) 0.040(3) 0.064(4) -0.002(3) 0.012(3) 0.006(3)
C92 0.031(3) 0.036(3) 0.062(4) -0.008(3) -0.002(3) -0.010(3)
C93 0.067(4) 0.061(4) 0.034(3) 0.004(3) 0.003(3) -0.018(3)
C94 0.094(5) 0.073(4) 0.062(4) 0.007(4) -0.016(4) -0.019(4)
C95 0.101(5) 0.066(4) 0.043(4) -0.011(3) -0.019(4) 0.003(4)
C96 0.047(4) 0.071(4) 0.052(4) -0.009(3) -0.015(3) -0.013(3)
C97 0.056(4) 0.110(6) 0.082(5) -0.030(5) -0.002(4) 0.025(4)
C98 0.035(4) 0.053(5) 0.103(6) 0.004(4) 0.030(4) 0.019(4)
C99 0.045(4) 0.090(5) 0.085(5) -0.055(5) -0.001(4) -0.023(4)
C100 0.089(6) 0.108(7) 0.116(8) -0.057(6) 0.029(6) -0.045(5)
C101 0.077(6) 0.170(8) 0.065(6) -0.052(6) -0.002(5) -0.018(6)
C102 0.050(5) 0.157(8) 0.061(5) 0.035(6) 0.017(4) 0.025(5)
C103 0.041(4) 0.112(6) 0.030(4) -0.011(4) -0.015(3) 0.016(4)
C104 0.066(4) 0.063(4) 0.077(5) 0.004(4) 0.009(4) -0.009(3)
C105 0.021(3) 0.066(4) 0.044(4) -0.009(3) -0.011(3) -0.013(3)
C106 0.042(4) 0.033(3) 0.048(4) -0.001(3) -0.010(3) 0.004(3)
C107 0.060(4) 0.061(4) 0.047(4) 0.008(4) -0.010(3) 0.000(3)
C108 0.051(4) 0.091(5) 0.044(4) -0.031(4) 0.002(3) -0.017(4)
C109 0.043(4) 0.094(6) 0.075(5) -0.056(5) -0.002(4) -0.001(4)
C110 0.028(3) 0.058(4) 0.067(4) -0.035(4) -0.004(3) 0.003(3)
C112 0.060(8) 0.023(5) 0.093(5) -0.019(4) 0.011(5) 0.006(6)
C113 0.070(4) 0.048(7) 0.060(5) -0.027(5) 0.024(4) -0.022(4)
C114 0.083(6) 0.035(7) 0.105(5) -0.015(4) 0.005(5) -0.007(6)
C115 0.064(7) 0.045(6) 0.133(8) 0.000(7) -0.001(7) 0.002(6)
C116 0.056(5) 0.045(5) 0.127(11) -0.009(9) 0.036(7) -0.007(4)
C117 0.024(7) 0.043(4) 0.132(8) 0.001(6) 0.015(6) 0.002(6)
C118 0.060(8) 0.023(5) 0.093(5) -0.019(4) 0.011(5) 0.006(6)
C119 0.070(4) 0.048(7) 0.060(5) -0.027(5) 0.024(4) -0.022(4)
C120 0.083(6) 0.035(7) 0.105(5) -0.015(4) 0.005(5) -0.007(6)
C121 0.064(7) 0.045(6) 0.133(8) 0.000(7) -0.001(7) 0.002(6)
C122 0.056(5) 0.045(5) 0.127(11) -0.009(9) 0.036(7) -0.007(4)
C123 0.024(7) 0.043(4) 0.132(8) 0.001(6) 0.015(6) 0.002(6)

loop_
_atom_type_symbol
_atom_type_description
_atom_type_scat_dispersion_real
_atom_type_scat_dispersion_imag
_atom_type_scat_source
Mg Mg 0.0486 0.0363 'International Tables Vol C Tables 4.2.6.8 and 6.1.1.4'
Na Na 0.0362 0.0249 'International Tables Vol C Tables 4.2.6.8 and 6.1.1.4'
Si Si 0.0817 0.0704 'International Tables Vol C Tables 4.2.6.8 and 6.1.1.4'
N N 0.0061 0.0033 'International Tables Vol C Tables 4.2.6.8 and 6.1.1.4'
C C 0.0033 0.0016 'International Tables Vol C Tables 4.2.6.8 and 6.1.1.4'
H H 0.0000 0.0000 'International Tables Vol C Tables 4.2.6.8 and 6.1.1.4'

loop_
_geom_angle_atom_site_label_1
_geom_angle_atom_site_label_2
_geom_angle_atom_site_label_3
_geom_angle
_geom_angle_site_symmetry_1
_geom_angle_site_symmetry_3
_geom_angle_publ_flag
N9 Na1 N10 75.78(12) . . ?
N9 Na1 N8 143.56(14) . . ?
N10 Na1 N8 118.80(13) . . ?
N9 Na1 N7 115.09(12) . . ?
N10 Na1 N7 143.60(14) . . ?
N8 Na1 N7 74.26(12) . . ?
N9 Na1 C37 91.75(12) . . ?
N10 Na1 C37 126.10(13) . . ?
N8 Na1 C37 102.27(12) . . ?
N7 Na1 C37 28.02(10) . . ?
N9 Na1 C52 27.61(10) . . ?
N10 Na1 C52 103.39(12) . . ?
N8 Na1 C52 125.50(13) . . ?
N7 Na1 C52 92.12(12) . . ?
C37 Na1 C52 75.13(11) . . ?
N13 Na2 N14 73.89(13) . . ?
N13 Na2 N11 120.26(14) . . ?
N14 Na2 N11 125.65(16) . . ?
N13 Na2 N12 150.40(16) . . ?
N14 Na2 N12 122.57(15) . . ?
N11 Na2 N12 72.58(13) . . ?
N13 Na2 C67 94.02(14) . . ?
N14 Na2 C67 109.65(17) . . ?
N11 Na2 C67 28.96(12) . . ?
N12 Na2 C67 101.52(14) . . ?
N13 Na2 C82 101.87(14) . . ?
N14 Na2 C82 28.01(11) . . ?
N11 Na2 C82 111.39(15) . . ?
N12 Na2 C82 96.58(14) . . ?
C67 Na2 C82 109.30(17) . . ?
N2 Mg1 N3 121.12(14) . . ?
N2 Mg1 N1 119.94(14) . . ?
N3 Mg1 N1 118.89(14) . . ?
N2 Mg1 Si2 132.70(10) . . ?
N3 Mg1 Si2 100.02(10) . . ?
N1 Mg1 Si2 27.73(9) . . ?
N2 Mg1 Si5 99.87(10) . . ?
N3 Mg1 Si5 27.88(9) . . ?
N1 Mg1 Si5 134.86(11) . . ?
Si2 Mg1 Si5 108.65(5) . . ?
N2 Mg1 Si4 27.83(9) . . ?
N3 Mg1 Si4 101.41(10) . . ?
N1 Mg1 Si4 135.87(11) . . ?
Si2 Mg1 Si4 158.34(5) . . ?
Si5 Mg1 Si4 89.25(4) . . ?
N2 Mg1 Si3 27.60(9) . . ?
N3 Mg1 Si3 136.32(10) . . ?
N1 Mg1 Si3 99.22(10) . . ?
Si2 Mg1 Si3 105.74(5) . . ?
Si5 Mg1 Si3 109.07(5) . . ?
Si4 Mg1 Si3 55.43(4) . . ?
N2 Mg1 Si1 101.63(10) . . ?
N3 Mg1 Si1 133.16(11) . . ?
N1 Mg1 Si1 27.87(9) . . ?
Si2 Mg1 Si1 55.60(4) . . ?
Si5 Mg1 Si1 158.50(6) . . ?
Si4 Mg1 Si1 109.76(5) . . ?
Si3 Mg1 Si1 90.49(5) . . ?
N2 Mg1 Si6 136.72(11) . . ?
N3 Mg1 Si6 27.26(9) . . ?
N1 Mg1 Si6 99.70(10) . . ?
Si2 Mg1 Si6 90.50(5) . . ?
Si5 Mg1 Si6 55.13(4) . . ?
Si4 Mg1 Si6 110.12(5) . . ?
Si3 Mg1 Si6 161.02(6) . . ?
Si1 Mg1 Si6 107.04(5) . . ?
N5 Mg2 N6 118.93(14) . . ?
N5 Mg2 N4 119.17(15) . . ?
N6 Mg2 N4 121.90(15) . . ?
N5 Mg2 Si7 134.06(11) . . ?
N6 Mg2 Si7 102.22(10) . . ?
N4 Mg2 Si7 27.72(10) . . ?
N5 Mg2 Si12 102.84(11) . . ?
N6 Mg2 Si12 27.68(9) . . ?
N4 Mg2 Si12 131.94(12) . . ?
Si7 Mg2 Si12 105.12(5) . . ?
N5 Mg2 Si10 27.85(10) . . ?
N6 Mg2 Si10 98.22(10) . . ?
N4 Mg2 Si10 135.60(11) . . ?
Si7 Mg2 Si10 159.52(6) . . ?
Si12 Mg2 Si10 92.39(5) . . ?
N5 Mg2 Si11 129.24(11) . . ?
N6 Mg2 Si11 28.00(9) . . ?
N4 Mg2 Si11 105.48(11) . . ?
Si7 Mg2 Si11 96.67(5) . . ?
Si12 Mg2 Si11 55.68(4) . . ?
Si10 Mg2 Si11 102.03(5) . . ?
N5 Mg2 Si9 27.18(10) . . ?
N6 Mg2 Si9 134.09(11) . . ?
N4 Mg2 Si9 99.74(11) . . ?
Si7 Mg2 Si9 107.96(5) . . ?
Si12 Mg2 Si9 109.30(5) . . ?
Si10 Mg2 Si9 55.02(4) . . ?
Si11 Mg2 Si9 154.35(6) . . ?
N5 Mg2 Si8 100.30(11) . . ?
N6 Mg2 Si8 135.38(11) . . ?
N4 Mg2 Si8 27.86(10) . . ?
Si7 Mg2 Si8 55.57(4) . . ?
Si12 Mg2 Si8 156.75(6) . . ?
Si10 Mg2 Si8 109.33(5) . . ?
Si11 Mg2 Si8 109.77(5) . . ?
Si9 Mg2 Si8 90.48(5) . . ?
N1 Si1 C3 113.15(19) . . ?
N1 Si1 C1 111.18(17) . . ?
C3 Si1 C1 105.3(2) . . ?
N1 Si1 C2 113.62(18) . . ?
C3 Si1 C2 106.4(2) . . ?
C1 Si1 C2 106.5(2) . . ?
N1 Si1 Mg1 33.97(11) . . ?
C3 Si1 Mg1 129.48(16) . . ?
C1 Si1 Mg1 77.57(12) . . ?
C2 Si1 Mg1 121.29(16) . . ?
N1 Si2 C6 110.57(17) . . ?
N1 Si2 C4 115.14(18) . . ?
C6 Si2 C4 106.59(18) . . ?
N1 Si2 C5 114.62(18) . . ?
C6 Si2 C5 104.79(19) . . ?
C4 Si2 C5 104.3(2) . . ?
N1 Si2 Mg1 34.33(11) . . ?
C6 Si2 Mg1 76.37(12) . . ?
C4 Si2 Mg1 130.66(15) . . ?
C5 Si2 Mg1 122.93(15) . . ?
N2 Si3 C9 114.75(17) . . ?
N2 Si3 C8 113.70(18) . . ?
C9 Si3 C8 105.0(2) . . ?
N2 Si3 C7 111.07(17) . . ?
C9 Si3 C7 104.7(2) . . ?
C8 Si3 C7 106.86(19) . . ?
N2 Si3 Mg1 33.34(11) . . ?
C9 Si3 Mg1 134.60(14) . . ?
C8 Si3 Mg1 117.30(15) . . ?
C7 Si3 Mg1 78.95(13) . . ?
N2 Si4 C12 110.35(18) . . ?
N2 Si4 C11 113.81(19) . . ?
C12 Si4 C11 107.7(2) . . ?
N2 Si4 C10 114.03(18) . . ?
C12 Si4 C10 106.5(2) . . ?
C11 Si4 C10 103.9(2) . . ?
N2 Si4 Mg1 33.66(11) . . ?
C12 Si4 Mg1 77.35(13) . . ?
C11 Si4 Mg1 120.23(15) . . ?
C10 Si4 Mg1 132.51(14) . . ?
N3 Si5 C14 113.62(16) . . ?
N3 Si5 C15 113.63(18) . . ?
C14 Si5 C15 105.73(19) . . ?
N3 Si5 C13 112.21(16) . . ?
C14 Si5 C13 106.14(18) . . ?
C15 Si5 C13 104.8(2) . . ?
N3 Si5 Mg1 34.12(11) . . ?
C14 Si5 Mg1 115.07(13) . . ?
C15 Si5 Mg1 135.89(14) . . ?
C13 Si5 Mg1 79.93(12) . . ?
N3 Si6 C17 110.81(18) . . ?
N3 Si6 C18 114.09(18) . . ?
C17 Si6 C18 106.8(2) . . ?
N3 Si6 C16 113.19(18) . . ?
C17 Si6 C16 106.4(2) . . ?
C18 Si6 C16 105.0(2) . . ?
N3 Si6 Mg1 33.20(10) . . ?
C17 Si6 Mg1 78.56(14) . . ?
C18 Si6 Mg1 118.71(14) . . ?
C16 Si6 Mg1 132.70(16) . . ?
N4 Si7 C20 114.07(19) . . ?
N4 Si7 C19 111.67(19) . . ?
C20 Si7 C19 104.4(2) . . ?
N4 Si7 C21 114.0(2) . . ?
C20 Si7 C21 105.8(2) . . ?
C19 Si7 C21 106.1(3) . . ?
N4 Si7 Mg2 34.19(11) . . ?
C20 Si7 Mg2 115.06(15) . . ?
C19 Si7 Mg2 79.04(15) . . ?
C21 Si7 Mg2 136.22(18) . . ?
N4 Si8 C23 112.48(18) . . ?
N4 Si8 C24 114.4(2) . . ?
C23 Si8 C24 105.4(2) . . ?
N4 Si8 C22 112.1(2) . . ?
C23 Si8 C22 106.2(2) . . ?
C24 Si8 C22 105.6(2) . . ?
N4 Si8 Mg2 33.55(11) . . ?
C23 Si8 Mg2 79.00(13) . . ?
C24 Si8 Mg2 124.58(18) . . ?
C22 Si8 Mg2 126.62(18) . . ?
N5 Si9 C25 112.85(19) . . ?
N5 Si9 C27 113.9(2) . . ?
C25 Si9 C27 104.7(2) . . ?
N5 Si9 C26 113.02(19) . . ?
C25 Si9 C26 106.3(2) . . ?
C27 Si9 C26 105.2(2) . . ?
N5 Si9 Mg2 32.83(11) . . ?
C25 Si9 Mg2 81.61(15) . . ?
C27 Si9 Mg2 115.34(17) . . ?
C26 Si9 Mg2 135.20(16) . . ?
N5 Si10 C29 111.82(17) . . ?
N5 Si10 C30 114.57(19) . . ?
C29 Si10 C30 104.7(2) . . ?
N5 Si10 C28 112.88(19) . . ?
C29 Si10 C28 105.1(2) . . ?
C30 Si10 C28 107.0(2) . . ?
N5 Si10 Mg2 33.74(11) . . ?
C29 Si10 Mg2 79.84(13) . . ?
C30 Si10 Mg2 115.26(16) . . ?
C28 Si10 Mg2 134.69(16) . . ?
N6 Si11 C31 110.60(18) . . ?
N6 Si11 C33 115.25(19) . . ?
C31 Si11 C33 105.5(2) . . ?
N6 Si11 C32 114.90(19) . . ?
C31 Si11 C32 105.8(2) . . ?
C33 Si11 C32 103.9(2) . . ?
N6 Si11 Mg2 33.89(10) . . ?
C31 Si11 Mg2 76.72(14) . . ?
C33 Si11 Mg2 127.64(17) . . ?
C32 Si11 Mg2 126.32(15) . . ?
N6 Si12 C36 113.8(2) . . ?
N6 Si12 C35 114.5(2) . . ?
C36 Si12 C35 105.1(3) . . ?
N6 Si12 C34 111.86(17) . . ?
C36 Si12 C34 105.6(2) . . ?
C35 Si12 C34 105.1(2) . . ?
N6 Si12 Mg2 33.85(11) . . ?
C36 Si12 Mg2 126.41(18) . . ?
C35 Si12 Mg2 126.0(2) . . ?
C34 Si12 Mg2 78.01(13) . . ?
Si2 N1 Si1 123.90(19) . . ?
Si2 N1 Mg1 117.94(17) . . ?
Si1 N1 Mg1 118.17(18) . . ?
Si4 N2 Si3 122.42(19) . . ?
Si4 N2 Mg1 118.51(17) . . ?
Si3 N2 Mg1 119.05(17) . . ?
Si5 N3 Si6 122.42(18) . . ?
Si5 N3 Mg1 118.00(17) . . ?
Si6 N3 Mg1 119.54(16) . . ?
Si7 N4 Si8 123.28(19) . . ?
Si7 N4 Mg2 118.09(18) . . ?
Si8 N4 Mg2 118.58(18) . . ?
Si10 N5 Si9 121.55(19) . . ?
Si10 N5 Mg2 118.41(18) . . ?
Si9 N5 Mg2 119.99(18) . . ?
Si12 N6 Si11 123.41(19) . . ?
Si12 N6 Mg2 118.48(18) . . ?
Si11 N6 Mg2 118.11(17) . . ?
C37 N7 C45 110.8(3) . . ?
C37 N7 C41 111.5(3) . . ?
C45 N7 C41 115.0(3) . . ?
C37 N7 Na1 99.9(2) . . ?
C45 N7 Na1 111.7(2) . . ?
C41 N7 Na1 106.9(2) . . ?
C47 N8 C51 111.0(3) . . ?
C47 N8 C46 111.4(3) . . ?
C51 N8 C46 107.8(3) . . ?
C47 N8 Na1 112.5(2) . . ?
C51 N8 Na1 103.1(3) . . ?
C46 N8 Na1 110.6(3) . . ?
C52 N9 C56 110.5(3) . . ?
C52 N9 C60 110.2(3) . . ?
C56 N9 C60 113.6(3) . . ?
C52 N9 Na1 102.0(2) . . ?
C56 N9 Na1 111.0(2) . . ?
C60 N9 Na1 108.9(2) . . ?
C66 N10 C61 108.2(3) . . ?
C66 N10 C62 109.2(3) . . ?
C61 N10 C62 109.8(3) . . ?
C66 N10 Na1 108.9(3) . . ?
C61 N10 Na1 110.3(2) . . ?
C62 N10 Na1 110.4(2) . . ?
C75 N11 C67 113.2(4) . . ?
C75 N11 C71 115.2(4) . . ?
C67 N11 C71 109.2(4) . . ?
C75 N11 Na2 113.9(3) . . ?
C67 N11 Na2 96.5(3) . . ?
C71 N11 Na2 107.2(3) . . ?
C77 N12 C76 108.9(3) . . ?
C77 N12 C81 108.9(4) . . ?
C76 N12 C81 106.8(4) . . ?
C77 N12 Na2 117.6(3) . . ?
C76 N12 Na2 106.5(3) . . ?
C81 N12 Na2 107.6(3) . . ?
C91 N13 C96 107.8(4) . . ?
C91 N13 C92 110.8(4) . . ?
C96 N13 C92 108.8(4) . . ?
C91 N13 Na2 107.1(3) . . ?
C96 N13 Na2 106.0(3) . . ?
C92 N13 Na2 116.0(3) . . ?
C90 N14 C82 111.5(4) . . ?
C90 N14 C86 114.3(4) . . ?
C82 N14 C86 110.8(4) . . ?
C90 N14 Na2 113.7(3) . . ?
C82 N14 Na2 99.7(3) . . ?
C86 N14 Na2 105.9(3) . . ?
Si1 C1 H1A 109.5 . . ?
Si1 C1 H1B 109.5 . . ?
H1A C1 H1B 109.5 . . ?
Si1 C1 H1C 109.5 . . ?
H1A C1 H1C 109.5 . . ?
H1B C1 H1C 109.5 . . ?
Si1 C2 H2A 109.5 . . ?
Si1 C2 H2B 109.5 . . ?
H2A C2 H2B 109.5 . . ?
Si1 C2 H2C 109.5 . . ?
H2A C2 H2C 109.5 . . ?
H2B C2 H2C 109.5 . . ?
Si1 C3 H3A 109.5 . . ?
Si1 C3 H3B 109.5 . . ?
H3A C3 H3B 109.5 . . ?
Si1 C3 H3C 109.5 . . ?
H3A C3 H3C 109.5 . . ?
H3B C3 H3C 109.5 . . ?
Si2 C4 H4A 109.5 . . ?
Si2 C4 H4B 109.5 . . ?
H4A C4 H4B 109.5 . . ?
Si2 C4 H4C 109.5 . . ?
H4A C4 H4C 109.5 . . ?
H4B C4 H4C 109.5 . . ?
Si2 C5 H5A 109.5 . . ?
Si2 C5 H5B 109.5 . . ?
H5A C5 H5B 109.5 . . ?
Si2 C5 H5C 109.5 . . ?
H5A C5 H5C 109.5 . . ?
H5B C5 H5C 109.5 . . ?
Si2 C6 H6A 109.5 . . ?
Si2 C6 H6B 109.5 . . ?
H6A C6 H6B 109.5 . . ?
Si2 C6 H6C 109.5 . . ?
H6A C6 H6C 109.5 . . ?
H6B C6 H6C 109.5 . . ?
Si3 C7 H7A 109.5 . . ?
Si3 C7 H7B 109.5 . . ?
H7A C7 H7B 109.5 . . ?
Si3 C7 H7C 109.5 . . ?
H7A C7 H7C 109.5 . . ?
H7B C7 H7C 109.5 . . ?
Si3 C8 H8A 109.5 . . ?
Si3 C8 H8B 109.5 . . ?
H8A C8 H8B 109.5 . . ?
Si3 C8 H8C 109.5 . . ?
H8A C8 H8C 109.5 . . ?
H8B C8 H8C 109.5 . . ?
Si3 C9 H9A 109.5 . . ?
Si3 C9 H9B 109.5 . . ?
H9A C9 H9B 109.5 . . ?
Si3 C9 H9C 109.5 . . ?
H9A C9 H9C 109.5 . . ?
H9B C9 H9C 109.5 . . ?
Si4 C10 H10D 109.5 . . ?
Si4 C10 H10E 109.5 . . ?
H10D C10 H10E 109.5 . . ?
Si4 C10 H10F 109.5 . . ?
H10D C10 H10F 109.5 . . ?
H10E C10 H10F 109.5 . . ?
Si4 C11 H11D 109.5 . . ?
Si4 C11 H11E 109.5 . . ?
H11D C11 H11E 109.5 . . ?
Si4 C11 H11F 109.5 . . ?
H11D C11 H11F 109.5 . . ?
H11E C11 H11F 109.5 . . ?
Si4 C12 H12A 109.5 . . ?
Si4 C12 H12B 109.5 . . ?
H12A C12 H12B 109.5 . . ?
Si4 C12 H12C 109.5 . . ?
H12A C12 H12C 109.5 . . ?
H12B C12 H12C 109.5 . . ?
Si5 C13 H13A 109.5 . . ?
Si5 C13 H13B 109.5 . . ?
H13A C13 H13B 109.5 . . ?
Si5 C13 H13C 109.5 . . ?
H13A C13 H13C 109.5 . . ?
H13B C13 H13C 109.5 . . ?
Si5 C14 H14A 109.5 . . ?
Si5 C14 H14B 109.5 . . ?
H14A C14 H14B 109.5 . . ?
Si5 C14 H14C 109.5 . . ?
H14A C14 H14C 109.5 . . ?
H14B C14 H14C 109.5 . . ?
Si5 C15 H15A 109.5 . . ?
Si5 C15 H15B 109.5 . . ?
H15A C15 H15B 109.5 . . ?
Si5 C15 H15C 109.5 . . ?
H15A C15 H15C 109.5 . . ?
H15B C15 H15C 109.5 . . ?
Si6 C16 H16A 109.5 . . ?
Si6 C16 H16B 109.5 . . ?
H16A C16 H16B 109.5 . . ?
Si6 C16 H16C 109.5 . . ?
H16A C16 H16C 109.5 . . ?
H16B C16 H16C 109.5 . . ?
Si6 C17 H17A 109.5 . . ?
Si6 C17 H17B 109.5 . . ?
H17A C17 H17B 109.5 . . ?
Si6 C17 H17C 109.5 . . ?
H17A C17 H17C 109.5 . . ?
H17B C17 H17C 109.5 . . ?
Si6 C18 H18A 109.5 . . ?
Si6 C18 H18B 109.5 . . ?
H18A C18 H18B 109.5 . . ?
Si6 C18 H18C 109.5 . . ?
H18A C18 H18C 109.5 . . ?
H18B C18 H18C 109.5 . . ?
Si7 C19 H19A 109.5 . . ?
Si7 C19 H19B 109.5 . . ?
H19A C19 H19B 109.5 . . ?
Si7 C19 H19C 109.5 . . ?
H19A C19 H19C 109.5 . . ?
H19B C19 H19C 109.5 . . ?
Si7 C20 H20A 109.5 . . ?
Si7 C20 H20B 109.5 . . ?
H20A C20 H20B 109.5 . . ?
Si7 C20 H20C 109.5 . . ?
H20A C20 H20C 109.5 . . ?
H20B C20 H20C 109.5 . . ?
Si7 C21 H21A 109.5 . . ?
Si7 C21 H21B 109.5 . . ?
H21A C21 H21B 109.5 . . ?
Si7 C21 H21C 109.5 . . ?
H21A C21 H21C 109.5 . . ?
H21B C21 H21C 109.5 . . ?
Si8 C22 H22A 109.5 . . ?
Si8 C22 H22B 109.5 . . ?
H22A C22 H22B 109.5 . . ?
Si8 C22 H22C 109.5 . . ?
H22A C22 H22C 109.5 . . ?
H22B C22 H22C 109.5 . . ?
Si8 C23 H23A 109.5 . . ?
Si8 C23 H23B 109.5 . . ?
H23A C23 H23B 109.5 . . ?
Si8 C23 H23C 109.5 . . ?
H23A C23 H23C 109.5 . . ?
H23B C23 H23C 109.5 . . ?
Si8 C24 H24A 109.5 . . ?
Si8 C24 H24B 109.5 . . ?
H24A C24 H24B 109.5 . . ?
Si8 C24 H24C 109.5 . . ?
H24A C24 H24C 109.5 . . ?
H24B C24 H24C 109.5 . . ?
Si9 C25 H25A 109.5 . . ?
Si9 C25 H25B 109.5 . . ?
H25A C25 H25B 109.5 . . ?
Si9 C25 H25C 109.5 . . ?
H25A C25 H25C 109.5 . . ?
H25B C25 H25C 109.5 . . ?
Si9 C26 H26A 109.5 . . ?
Si9 C26 H26B 109.5 . . ?
H26A C26 H26B 109.5 . . ?
Si9 C26 H26C 109.5 . . ?
H26A C26 H26C 109.5 . . ?
H26B C26 H26C 109.5 . . ?
Si9 C27 H27A 109.5 . . ?
Si9 C27 H27B 109.5 . . ?
H27A C27 H27B 109.5 . . ?
Si9 C27 H27C 109.5 . . ?
H27A C27 H27C 109.5 . . ?
H27B C27 H27C 109.5 . . ?
Si10 C28 H28A 109.5 . . ?
Si10 C28 H28B 109.5 . . ?
H28A C28 H28B 109.5 . . ?
Si10 C28 H28C 109.5 . . ?
H28A C28 H28C 109.5 . . ?
H28B C28 H28C 109.5 . . ?
Si10 C29 H29A 109.5 . . ?
Si10 C29 H29B 109.5 . . ?
H29A C29 H29B 109.5 . . ?
Si10 C29 H29C 109.5 . . ?
H29A C29 H29C 109.5 . . ?
H29B C29 H29C 109.5 . . ?
Si10 C30 H30A 109.5 . . ?
Si10 C30 H30B 109.5 . . ?
H30A C30 H30B 109.5 . . ?
Si10 C30 H30C 109.5 . . ?
H30A C30 H30C 109.5 . . ?
H30B C30 H30C 109.5 . . ?
Si11 C31 H31A 109.5 . . ?
Si11 C31 H31B 109.5 . . ?
H31A C31 H31B 109.5 . . ?
Si11 C31 H31C 109.5 . . ?
H31A C31 H31C 109.5 . . ?
H31B C31 H31C 109.5 . . ?
Si11 C32 H32A 109.5 . . ?
Si11 C32 H32B 109.5 . . ?
H32A C32 H32B 109.5 . . ?
Si11 C32 H32C 109.5 . . ?
H32A C32 H32C 109.5 . . ?
H32B C32 H32C 109.5 . . ?
Si11 C33 H33A 109.5 . . ?
Si11 C33 H33B 109.5 . . ?
H33A C33 H33B 109.5 . . ?
Si11 C33 H33C 109.5 . . ?
H33A C33 H33C 109.5 . . ?
H33B C33 H33C 109.5 . . ?
Si12 C34 H34A 109.5 . . ?
Si12 C34 H34B 109.5 . . ?
H34A C34 H34B 109.5 . . ?
Si12 C34 H34C 109.5 . . ?
H34A C34 H34C 109.5 . . ?
H34B C34 H34C 109.5 . . ?
Si12 C35 H35A 109.5 . . ?
Si12 C35 H35B 109.5 . . ?
H35A C35 H35B 109.5 . . ?
Si12 C35 H35C 109.5 . . ?
H35A C35 H35C 109.5 . . ?
H35B C35 H35C 109.5 . . ?
Si12 C36 H36A 109.5 . . ?
Si12 C36 H36B 109.5 . . ?
H36A C36 H36B 109.5 . . ?
Si12 C36 H36C 109.5 . . ?
H36A C36 H36C 109.5 . . ?
H36B C36 H36C 109.5 . . ?
N7 C37 C38 116.4(3) . . ?
N7 C37 Na1 52.06(17) . . ?
C38 C37 Na1 161.6(3) . . ?
N7 C37 H37A 108.2 . . ?
C38 C37 H37A 108.2 . . ?
Na1 C37 H37A 89.9 . . ?
N7 C37 H37B 108.2 . . ?
C38 C37 H37B 108.2 . . ?
Na1 C37 H37B 68.1 . . ?
H37A C37 H37B 107.3 . . ?
C37 C38 C39 108.6(3) . . ?
C37 C38 H38A 110.0 . . ?
C39 C38 H38A 110.0 . . ?
C37 C38 H38B 110.0 . . ?
C39 C38 H38B 110.0 . . ?
H38A C38 H38B 108.4 . . ?
C40 C39 C38 109.3(4) . . ?
C40 C39 H39A 109.8 . . ?
C38 C39 H39A 109.8 . . ?
C40 C39 H39B 109.8 . . ?
C38 C39 H39B 109.8 . . ?
H39A C39 H39B 108.3 . . ?
C39 C40 C41 113.0(3) . . ?
C39 C40 H40A 109.0 . . ?
C41 C40 H40A 109.0 . . ?
C39 C40 H40B 109.0 . . ?
C41 C40 H40B 109.0 . . ?
H40A C40 H40B 107.8 . . ?
N7 C41 C40 113.7(3) . . ?
N7 C41 C42 111.3(3) . . ?
C40 C41 C42 111.5(3) . . ?
N7 C41 H41 106.6 . . ?
C40 C41 H41 106.6 . . ?
C42 C41 H41 106.6 . . ?
C46 C42 C43 108.2(4) . . ?
C46 C42 C41 116.1(4) . . ?
C43 C42 C41 111.2(4) . . ?
C46 C42 H42 107.0 . . ?
C43 C42 H42 107.0 . . ?
C41 C42 H42 107.0 . . ?
C42 C43 C44 105.5(3) . . ?
C42 C43 H43A 110.6 . . ?
C44 C43 H43A 110.6 . . ?
C42 C43 H43B 110.6 . . ?
C44 C43 H43B 110.6 . . ?
H43A C43 H43B 108.8 . . ?
C47 C44 C43 109.1(4) . . ?
C47 C44 C45 116.9(3) . . ?
C43 C44 C45 107.7(4) . . ?
C47 C44 H44 107.6 . . ?
C43 C44 H44 107.6 . . ?
C45 C44 H44 107.6 . . ?
N7 C45 C44 113.1(3) . . ?
N7 C45 H45A 109.0 . . ?
C44 C45 H45A 109.0 . . ?
N7 C45 H45B 109.0 . . ?
C44 C45 H45B 109.0 . . ?
H45A C45 H45B 107.8 . . ?
N8 C46 C42 112.3(4) . . ?
N8 C46 H46A 109.1 . . ?
C42 C46 H46A 109.1 . . ?
N8 C46 H46B 109.1 . . ?
C42 C46 H46B 109.1 . . ?
H46A C46 H46B 107.9 . . ?
N8 C47 C48 109.3(3) . . ?
N8 C47 C44 113.0(4) . . ?
C48 C47 C44 114.2(4) . . ?
N8 C47 H47 106.6 . . ?
C48 C47 H47 106.6 . . ?
C44 C47 H47 106.6 . . ?
C47 C48 C49 113.1(4) . . ?
C47 C48 H48A 109.0 . . ?
C49 C48 H48A 109.0 . . ?
C47 C48 H48B 109.0 . . ?
C49 C48 H48B 109.0 . . ?
H48A C48 H48B 107.8 . . ?
C50 C49 C48 109.2(4) . . ?
C50 C49 H49A 109.8 . . ?
C48 C49 H49A 109.8 . . ?
C50 C49 H49B 109.8 . . ?
C48 C49 H49B 109.8 . . ?
H49A C49 H49B 108.3 . . ?
C51 C50 C49 111.6(4) . . ?
C51 C50 H50A 109.3 . . ?
C49 C50 H50A 109.3 . . ?
C51 C50 H50B 109.3 . . ?
C49 C50 H50B 109.3 . . ?
H50A C50 H50B 108.0 . . ?
N8 C51 C50 110.8(3) . . ?
N8 C51 H51A 109.5 . . ?
C50 C51 H51A 109.5 . . ?
N8 C51 H51B 109.5 . . ?
C50 C51 H51B 109.5 . . ?
H51A C51 H51B 108.1 . . ?
N9 C52 C53 117.0(4) . . ?
N9 C52 Na1 50.35(18) . . ?
C53 C52 Na1 163.2(3) . . ?
N9 C52 H52A 108.1 . . ?
C53 C52 H52A 108.1 . . ?
Na1 C52 H52A 87.7 . . ?
N9 C52 H52B 108.1 . . ?
C53 C52 H52B 108.1 . . ?
Na1 C52 H52B 71.2 . . ?
H52A C52 H52B 107.3 . . ?
C54 C53 C52 109.3(4) . . ?
C54 C53 H53A 109.8 . . ?
C52 C53 H53A 109.8 . . ?
C54 C53 H53B 109.8 . . ?
C52 C53 H53B 109.8 . . ?
H53A C53 H53B 108.3 . . ?
C53 C54 C55 108.5(4) . . ?
C53 C54 H54A 110.0 . . ?
C55 C54 H54A 110.0 . . ?
C53 C54 H54B 110.0 . . ?
C55 C54 H54B 110.0 . . ?
H54A C54 H54B 108.4 . . ?
C56 C55 C54 112.0(4) . . ?
C56 C55 H55A 109.2 . . ?
C54 C55 H55A 109.2 . . ?
C56 C55 H55B 109.2 . . ?
C54 C55 H55B 109.2 . . ?
H55A C55 H55B 107.9 . . ?
N9 C56 C55 114.5(4) . . ?
N9 C56 C57 110.8(4) . . ?
C55 C56 C57 110.8(4) . . ?
N9 C56 H56 106.7 . . ?
C55 C56 H56 106.7 . . ?
C57 C56 H56 106.7 . . ?
C61 C57 C58 108.4(4) . . ?
C61 C57 C56 116.0(4) . . ?
C58 C57 C56 110.5(3) . . ?
C61 C57 H57 107.2 . . ?
C58 C57 H57 107.2 . . ?
C56 C57 H57 107.2 . . ?
C59 C58 C57 105.9(4) . . ?
C59 C58 H58A 110.6 . . ?
C57 C58 H58A 110.6 . . ?
C59 C58 H58B 110.6 . . ?
C57 C58 H58B 110.6 . . ?
H58A C58 H58B 108.7 . . ?
C60 C59 C58 109.0(4) . . ?
C60 C59 C62 117.5(3) . . ?
C58 C59 C62 109.0(3) . . ?
C60 C59 H59 106.9 . . ?
C58 C59 H59 106.9 . . ?
C62 C59 H59 106.9 . . ?
N9 C60 C59 113.2(3) . . ?
N9 C60 H60A 108.9 . . ?
C59 C60 H60A 108.9 . . ?
N9 C60 H60B 108.9 . . ?
C59 C60 H60B 108.9 . . ?
H60A C60 H60B 107.8 . . ?
N10 C61 C57 114.6(3) . . ?
N10 C61 H61A 108.6 . . ?
C57 C61 H61A 108.6 . . ?
N10 C61 H61B 108.6 . . ?
C57 C61 H61B 108.6 . . ?
H61A C61 H61B 107.6 . . ?
N10 C62 C63 108.0(3) . . ?
N10 C62 C59 112.9(4) . . ?
C63 C62 C59 114.8(3) . . ?
N10 C62 H62 106.9 . . ?
C63 C62 H62 106.9 . . ?
C59 C62 H62 106.9 . . ?
C62 C63 C64 112.8(3) . . ?
C62 C63 H63A 109.0 . . ?
C64 C63 H63A 109.0 . . ?
C62 C63 H63B 109.0 . . ?
C64 C63 H63B 109.0 . . ?
H63A C63 H63B 107.8 . . ?
C63 C64 C65 110.4(4) . . ?
C63 C64 H64A 109.6 . . ?
C65 C64 H64A 109.6 . . ?
C63 C64 H64B 109.6 . . ?
C65 C64 H64B 109.6 . . ?
H64A C64 H64B 108.1 . . ?
C66 C65 C64 111.3(4) . . ?
C66 C65 H65A 109.4 . . ?
C64 C65 H65A 109.4 . . ?
C66 C65 H65B 109.4 . . ?
C64 C65 H65B 109.4 . . ?
H65A C65 H65B 108.0 . . ?
N10 C66 C65 111.4(3) . . ?
N10 C66 H66A 109.3 . . ?
C65 C66 H66A 109.3 . . ?
N10 C66 H66B 109.3 . . ?
C65 C66 H66B 109.3 . . ?
H66A C66 H66B 108.0 . . ?
C68 C67 N11 117.2(5) . . ?
C68 C67 Na2 161.6(5) . . ?
N11 C67 Na2 54.6(2) . . ?
C68 C67 H67A 108.0 . . ?
N11 C67 H67A 108.0 . . ?
Na2 C67 H67A 64.7 . . ?
C68 C67 H67B 108.0 . . ?
N11 C67 H67B 108.0 . . ?
Na2 C67 H67B 90.4 . . ?
H67A C67 H67B 107.2 . . ?
C67 C68 C69 110.5(6) . . ?
C67 C68 H68A 109.6 . . ?
C69 C68 H68A 109.6 . . ?
C67 C68 H68B 109.6 . . ?
C69 C68 H68B 109.6 . . ?
H68A C68 H68B 108.1 . . ?
C70 C69 C68 108.6(5) . . ?
C70 C69 H69A 110.0 . . ?
C68 C69 H69A 110.0 . . ?
C70 C69 H69B 110.0 . . ?
C68 C69 H69B 110.0 . . ?
H69A C69 H69B 108.3 . . ?
C71 C70 C69 112.5(5) . . ?
C71 C70 H70A 109.1 . . ?
C69 C70 H70A 109.1 . . ?
C71 C70 H70B 109.1 . . ?
C69 C70 H70B 109.1 . . ?
H70A C70 H70B 107.8 . . ?
C70 C71 N11 117.4(5) . . ?
C70 C71 C72 113.4(4) . . ?
N11 C71 C72 109.3(4) . . ?
C70 C71 H71 105.2 . . ?
N11 C71 H71 105.2 . . ?
C72 C71 H71 105.2 . . ?
C73 C72 C76 109.2(4) . . ?
C73 C72 C71 111.1(4) . . ?
C76 C72 C71 115.4(4) . . ?
C73 C72 H72 106.9 . . ?
C76 C72 H72 106.9 . . ?
C71 C72 H72 106.9 . . ?
C72 C73 C74 106.4(4) . . ?
C72 C73 H73A 110.4 . . ?
C74 C73 H73A 110.4 . . ?
C72 C73 H73B 110.4 . . ?
C74 C73 H73B 110.4 . . ?
H73A C73 H73B 108.6 . . ?
C77 C74 C73 108.0(4) . . ?
C77 C74 C75 115.4(5) . . ?
C73 C74 C75 109.3(4) . . ?
C77 C74 H74 108.0 . . ?
C73 C74 H74 108.0 . . ?
C75 C74 H74 108.0 . . ?
N11 C75 C74 113.5(4) . . ?
N11 C75 H75A 108.9 . . ?
C74 C75 H75A 108.9 . . ?
N11 C75 H75B 108.9 . . ?
C74 C75 H75B 108.9 . . ?
H75A C75 H75B 107.7 . . ?
C72 C76 N12 114.7(4) . . ?
C72 C76 H76A 108.6 . . ?
N12 C76 H76A 108.6 . . ?
C72 C76 H76B 108.6 . . ?
N12 C76 H76B 108.6 . . ?
H76A C76 H76B 107.6 . . ?
C78 C77 N12 112.0(5) . . ?
C78 C77 C74 112.6(5) . . ?
N12 C77 C74 112.7(4) . . ?
C78 C77 H77 106.3 . . ?
N12 C77 H77 106.3 . . ?
C74 C77 H77 106.3 . . ?
C77 C78 C79 110.6(6) . . ?
C77 C78 H78A 109.5 . . ?
C79 C78 H78A 109.5 . . ?
C77 C78 H78B 109.5 . . ?
C79 C78 H78B 109.5 . . ?
H78A C78 H78B 108.1 . . ?
C80 C79 C78 108.0(5) . . ?
C80 C79 H79A 110.1 . . ?
C78 C79 H79A 110.1 . . ?
C80 C79 H79B 110.1 . . ?
C78 C79 H79B 110.1 . . ?
H79A C79 H79B 108.4 . . ?
C79 C80 C81 113.2(5) . . ?
C79 C80 H80A 108.9 . . ?
C81 C80 H80A 108.9 . . ?
C79 C80 H80B 108.9 . . ?
C81 C80 H80B 108.9 . . ?
H80A C80 H80B 107.7 . . ?
N12 C81 C80 108.6(5) . . ?
N12 C81 H81A 110.0 . . ?
C80 C81 H81A 110.0 . . ?
N12 C81 H81B 110.0 . . ?
C80 C81 H81B 110.0 . . ?
H81A C81 H81B 108.4 . . ?
N14 C82 C83 116.3(4) . . ?
N14 C82 Na2 52.3(2) . . ?
C83 C82 Na2 160.7(4) . . ?
N14 C82 H82A 108.2 . . ?
C83 C82 H82A 108.2 . . ?
Na2 C82 H82A 90.9 . . ?
N14 C82 H82B 108.2 . . ?
C83 C82 H82B 108.2 . . ?
Na2 C82 H82B 67.1 . . ?
H82A C82 H82B 107.4 . . ?
C82 C83 C84 109.4(4) . . ?
C82 C83 H83A 109.8 . . ?
C84 C83 H83A 109.8 . . ?
C82 C83 H83B 109.8 . . ?
C84 C83 H83B 109.8 . . ?
H83A C83 H83B 108.2 . . ?
C85 C84 C83 108.2(4) . . ?
C85 C84 H84A 110.1 . . ?
C83 C84 H84A 110.1 . . ?
C85 C84 H84B 110.1 . . ?
C83 C84 H84B 110.1 . . ?
H84A C84 H84B 108.4 . . ?
C86 C85 C84 113.1(4) . . ?
C86 C85 H85A 109.0 . . ?
C84 C85 H85A 109.0 . . ?
C86 C85 H85B 109.0 . . ?
C84 C85 H85B 109.0 . . ?
H85A C85 H85B 107.8 . . ?
N14 C86 C85 114.6(4) . . ?
N14 C86 C87 111.1(4) . . ?
C85 C86 C87 112.3(4) . . ?
N14 C86 H86 106.1 . . ?
C85 C86 H86 106.1 . . ?
C87 C86 H86 106.1 . . ?
C91 C87 C88 108.7(4) . . ?
C91 C87 C86 116.4(4) . . ?
C88 C87 C86 108.9(4) . . ?
C91 C87 H87 107.5 . . ?
C88 C87 H87 107.5 . . ?
C86 C87 H87 107.5 . . ?
C89 C88 C87 106.1(4) . . ?
C89 C88 H88A 110.5 . . ?
C87 C88 H88A 110.5 . . ?
C89 C88 H88B 110.5 . . ?
C87 C88 H88B 110.5 . . ?
H88A C88 H88B 108.7 . . ?
C88 C89 C90 109.5(4) . . ?
C88 C89 C92 109.5(4) . . ?
C90 C89 C92 115.1(4) . . ?
C88 C89 H89 107.5 . . ?
C90 C89 H89 107.5 . . ?
C92 C89 H89 107.5 . . ?
N14 C90 C89 113.2(4) . . ?
N14 C90 H90A 108.9 . . ?
C89 C90 H90A 108.9 . . ?
N14 C90 H90B 108.9 . . ?
C89 C90 H90B 108.9 . . ?
H90A C90 H90B 107.7 . . ?
N13 C91 C87 115.0(4) . . ?
N13 C91 H91A 108.5 . . ?
C87 C91 H91A 108.5 . . ?
N13 C91 H91B 108.5 . . ?
C87 C91 H91B 108.5 . . ?
H91A C91 H91B 107.5 . . ?
C93 C92 N13 110.5(4) . . ?
C93 C92 C89 114.1(4) . . ?
N13 C92 C89 111.7(4) . . ?
C93 C92 H92 106.7 . . ?
N13 C92 H92 106.7 . . ?
C89 C92 H92 106.7 . . ?
C92 C93 C94 111.5(4) . . ?
C92 C93 H93A 109.3 . . ?
C94 C93 H93A 109.3 . . ?
C92 C93 H93B 109.3 . . ?
C94 C93 H93B 109.3 . . ?
H93A C93 H93B 108.0 . . ?
C93 C94 C95 107.9(4) . . ?
C93 C94 H94A 110.1 . . ?
C95 C94 H94A 110.1 . . ?
C93 C94 H94B 110.1 . . ?
C95 C94 H94B 110.1 . . ?
H94A C94 H94B 108.4 . . ?
C96 C95 C94 111.9(4) . . ?
C96 C95 H95A 109.2 . . ?
C94 C95 H95A 109.2 . . ?
C96 C95 H95B 109.2 . . ?
C94 C95 H95B 109.2 . . ?
H95A C95 H95B 107.9 . . ?
N13 C96 C95 109.5(4) . . ?
N13 C96 H96A 109.8 . . ?
C95 C96 H96A 109.8 . . ?
N13 C96 H96B 109.8 . . ?
C95 C96 H96B 109.8 . . ?
H96A C96 H96B 108.2 . . ?
C98 C97 H97A 109.5 . . ?
C98 C97 H97B 109.5 . . ?
H97A C97 H97B 109.5 . . ?
C98 C97 H97C 109.5 . . ?
H97A C97 H97C 109.5 . . ?
H97B C97 H97C 109.5 . . ?
C103 C98 C99 119.1(6) . . ?
C103 C98 C97 121.0(7) . . ?
C99 C98 C97 119.8(7) . . ?
C100 C99 C98 119.3(7) . . ?
C100 C99 H99 120.3 . . ?
C98 C99 H99 120.3 . . ?
C101 C100 C99 123.4(8) . . ?
C101 C100 H100 118.3 . . ?
C99 C100 H100 118.3 . . ?
C100 C101 C102 116.2(8) . . ?
C100 C101 H101 121.9 . . ?
C102 C101 H101 121.9 . . ?
C103 C102 C101 121.9(7) . . ?
C103 C102 H102 119.1 . . ?
C101 C102 H102 119.1 . . ?
C98 C103 C102 120.0(6) . . ?
C98 C103 H103 120.0 . . ?
C102 C103 H103 120.0 . . ?
C105 C104 H10A 109.5 . . ?
C105 C104 H10B 109.5 . . ?
H10A C104 H10B 109.5 . . ?
C105 C104 H10C 109.5 . . ?
H10A C104 H10C 109.5 . . ?
H10B C104 H10C 109.5 . . ?
C110 C105 C106 118.2(5) . . ?
C110 C105 C104 121.7(6) . . ?
C106 C105 C104 120.1(5) . . ?
C107 C106 C105 119.9(5) . . ?
C107 C106 H106 120.1 . . ?
C105 C106 H106 120.1 . . ?
C108 C107 C106 121.0(5) . . ?
C108 C107 H107 119.5 . . ?
C106 C107 H107 119.5 . . ?
C107 C108 C109 119.5(6) . . ?
C107 C108 H108 120.3 . . ?
C109 C108 H108 120.3 . . ?
C110 C109 C108 119.7(6) . . ?
C110 C109 H109 120.1 . . ?
C108 C109 H109 120.1 . . ?
C109 C110 C105 121.6(6) . . ?
C109 C110 H110 119.2 . . ?
C105 C110 H110 119.2 . . ?
C113 C112 C117 120.0 . . ?
C113 C112 C111 117.3(9) . . ?
C117 C112 C111 122.5(9) . . ?
C114 C113 C112 120.0 . . ?
C114 C113 H113 120.0 . . ?
C112 C113 H113 120.0 . . ?
C115 C114 C113 120.0 . . ?
C115 C114 H114 120.0 . . ?
C113 C114 H114 120.0 . . ?
C114 C115 C116 120.0 . . ?
C114 C115 H115 120.0 . . ?
C116 C115 H115 120.0 . . ?
C117 C116 C115 120.0 . . ?
C117 C116 H116 120.0 . . ?
C115 C116 H116 120.0 . . ?
C116 C117 C112 120.0 . . ?
C116 C117 H117 120.0 . . ?
C112 C117 H117 120.0 . . ?
C118 C124 H12D 109.5 . . ?
C118 C124 H12E 109.5 . . ?
H12D C124 H12E 109.5 . . ?
C118 C124 H12F 109.5 . . ?
H12D C124 H12F 109.5 . . ?
H12E C124 H12F 109.5 . . ?
C119 C118 C123 120.0 . . ?
C119 C118 C124 119.0(9) . . ?
C123 C118 C124 121.0(9) . . ?
C120 C119 C118 120.0 . . ?
C120 C119 H119 120.0 . . ?
C118 C119 H119 120.0 . . ?
C119 C120 C121 120.0 . . ?
C119 C120 H120 120.0 . . ?
C121 C120 H120 120.0 . . ?
C122 C121 C120 120.0 . . ?
C122 C121 H121 120.0 . . ?
C120 C121 H121 120.0 . . ?
C121 C122 C123 120.0 . . ?
C121 C122 H122 120.0 . . ?
C123 C122 H122 120.0 . . ?
C122 C123 C118 120.0 . . ?
C122 C123 H123 120.0 . . ?
C118 C123 H123 120.0 . . ?

loop_
_geom_bond_atom_site_label_1
_geom_bond_atom_site_label_2
_geom_bond_distance
_geom_bond_site_symmetry_2
_geom_bond_publ_flag
Na1 N9 2.448(3) . ?
Na1 N10 2.450(4) . ?
Na1 N8 2.458(4) . ?
Na1 N7 2.476(3) . ?
Na1 C37 3.092(4) . ?
Na1 C52 3.109(4) . ?
Na2 N13 2.459(4) . ?
Na2 N14 2.485(4) . ?
Na2 N11 2.492(4) . ?
Na2 N12 2.494(4) . ?
Na2 C67 3.039(6) . ?
Na2 C82 3.095(5) . ?
Mg1 N2 2.023(3) . ?
Mg1 N3 2.034(3) . ?
Mg1 N1 2.040(3) . ?
Mg1 Si2 3.1959(18) . ?
Mg1 Si5 3.2022(17) . ?
Mg1 Si4 3.2067(18) . ?
Mg1 Si3 3.2169(18) . ?
Mg1 Si1 3.2190(17) . ?
Mg1 Si6 3.2321(18) . ?
Mg2 N5 2.016(3) . ?
Mg2 N6 2.022(3) . ?
Mg2 N4 2.028(3) . ?
Mg2 Si7 3.1829(19) . ?
Mg2 Si12 3.1907(19) . ?
Mg2 Si10 3.1933(18) . ?
Mg2 Si11 3.1984(18) . ?
Mg2 Si9 3.2214(18) . ?
Mg2 Si8 3.2214(18) . ?
Si1 N1 1.707(3) . ?
Si1 C3 1.870(5) . ?
Si1 C1 1.880(4) . ?
Si1 C2 1.885(4) . ?
Si2 N1 1.683(3) . ?
Si2 C6 1.872(4) . ?
Si2 C4 1.881(4) . ?
Si2 C5 1.896(4) . ?
Si3 N2 1.705(3) . ?
Si3 C9 1.881(4) . ?
Si3 C8 1.885(4) . ?
Si3 C7 1.888(4) . ?
Si4 N2 1.704(3) . ?
Si4 C12 1.873(4) . ?
Si4 C11 1.885(4) . ?
Si4 C10 1.886(4) . ?
Si5 N3 1.696(3) . ?
Si5 C14 1.865(4) . ?
Si5 C15 1.878(4) . ?
Si5 C13 1.884(4) . ?
Si6 N3 1.702(3) . ?
Si6 C17 1.871(4) . ?
Si6 C18 1.873(4) . ?
Si6 C16 1.874(4) . ?
Si7 N4 1.678(3) . ?
Si7 C20 1.876(5) . ?
Si7 C19 1.882(5) . ?
Si7 C21 1.882(5) . ?
Si8 N4 1.715(3) . ?
Si8 C23 1.865(4) . ?
Si8 C24 1.888(5) . ?
Si8 C22 1.893(5) . ?
Si9 N5 1.699(3) . ?
Si9 C25 1.865(4) . ?
Si9 C27 1.875(5) . ?
Si9 C26 1.886(5) . ?
Si10 N5 1.696(3) . ?
Si10 C29 1.866(4) . ?
Si10 C30 1.876(4) . ?
Si10 C28 1.877(5) . ?
Si11 N6 1.702(3) . ?
Si11 C31 1.884(4) . ?
Si11 C33 1.885(4) . ?
Si11 C32 1.893(4) . ?
Si12 N6 1.686(3) . ?
Si12 C36 1.871(5) . ?
Si12 C35 1.882(5) . ?
Si12 C34 1.889(4) . ?
N7 C37 1.475(4) . ?
N7 C45 1.475(5) . ?
N7 C41 1.479(5) . ?
N8 C47 1.468(5) . ?
N8 C51 1.471(5) . ?
N8 C46 1.484(5) . ?
N9 C52 1.473(5) . ?
N9 C56 1.482(5) . ?
N9 C60 1.502(5) . ?
N10 C66 1.463(5) . ?
N10 C61 1.496(5) . ?
N10 C62 1.506(5) . ?
N11 C75 1.439(5) . ?
N11 C67 1.481(6) . ?
N11 C71 1.511(6) . ?
N12 C77 1.484(6) . ?
N12 C76 1.507(5) . ?
N12 C81 1.510(6) . ?
N13 C91 1.447(5) . ?
N13 C96 1.494(5) . ?
N13 C92 1.497(5) . ?
N14 C90 1.462(5) . ?
N14 C82 1.475(5) . ?
N14 C86 1.490(5) . ?
C1 H1A 0.9800 . ?
C1 H1B 0.9800 . ?
C1 H1C 0.9800 . ?
C2 H2A 0.9800 . ?
C2 H2B 0.9800 . ?
C2 H2C 0.9800 . ?
C3 H3A 0.9800 . ?
C3 H3B 0.9800 . ?
C3 H3C 0.9800 . ?
C4 H4A 0.9800 . ?
C4 H4B 0.9800 . ?
C4 H4C 0.9800 . ?
C5 H5A 0.9800 . ?
C5 H5B 0.9800 . ?
C5 H5C 0.9800 . ?
C6 H6A 0.9800 . ?
C6 H6B 0.9800 . ?
C6 H6C 0.9800 . ?
C7 H7A 0.9800 . ?
C7 H7B 0.9800 . ?
C7 H7C 0.9800 . ?
C8 H8A 0.9800 . ?
C8 H8B 0.9800 . ?
C8 H8C 0.9800 . ?
C9 H9A 0.9800 . ?
C9 H9B 0.9800 . ?
C9 H9C 0.9800 . ?
C10 H10D 0.9800 . ?
C10 H10E 0.9800 . ?
C10 H10F 0.9800 . ?
C11 H11D 0.9800 . ?
C11 H11E 0.9800 . ?
C11 H11F 0.9800 . ?
C12 H12A 0.9800 . ?
C12 H12B 0.9800 . ?
C12 H12C 0.9800 . ?
C13 H13A 0.9800 . ?
C13 H13B 0.9800 . ?
C13 H13C 0.9800 . ?
C14 H14A 0.9800 . ?
C14 H14B 0.9800 . ?
C14 H14C 0.9800 . ?
C15 H15A 0.9800 . ?
C15 H15B 0.9800 . ?
C15 H15C 0.9800 . ?
C16 H16A 0.9800 . ?
C16 H16B 0.9800 . ?
C16 H16C 0.9800 . ?
C17 H17A 0.9800 . ?
C17 H17B 0.9800 . ?
C17 H17C 0.9800 . ?
C18 H18A 0.9800 . ?
C18 H18B 0.9800 . ?
C18 H18C 0.9800 . ?
C19 H19A 0.9800 . ?
C19 H19B 0.9800 . ?
C19 H19C 0.9800 . ?
C20 H20A 0.9800 . ?
C20 H20B 0.9800 . ?
C20 H20C 0.9800 . ?
C21 H21A 0.9800 . ?
C21 H21B 0.9800 . ?
C21 H21C 0.9800 . ?
C22 H22A 0.9800 . ?
C22 H22B 0.9800 . ?
C22 H22C 0.9800 . ?
C23 H23A 0.9800 . ?
C23 H23B 0.9800 . ?
C23 H23C 0.9800 . ?
C24 H24A 0.9800 . ?
C24 H24B 0.9800 . ?
C24 H24C 0.9800 . ?
C25 H25A 0.9800 . ?
C25 H25B 0.9800 . ?
C25 H25C 0.9800 . ?
C26 H26A 0.9800 . ?
C26 H26B 0.9800 . ?
C26 H26C 0.9800 . ?
C27 H27A 0.9800 . ?
C27 H27B 0.9800 . ?
C27 H27C 0.9800 . ?
C28 H28A 0.9800 . ?
C28 H28B 0.9800 . ?
C28 H28C 0.9800 . ?
C29 H29A 0.9800 . ?
C29 H29B 0.9800 . ?
C29 H29C 0.9800 . ?
C30 H30A 0.9800 . ?
C30 H30B 0.9800 . ?
C30 H30C 0.9800 . ?
C31 H31A 0.9800 . ?
C31 H31B 0.9800 . ?
C31 H31C 0.9800 . ?
C32 H32A 0.9800 . ?
C32 H32B 0.9800 . ?
C32 H32C 0.9800 . ?
C33 H33A 0.9800 . ?
C33 H33B 0.9800 . ?
C33 H33C 0.9800 . ?
C34 H34A 0.9800 . ?
C34 H34B 0.9800 . ?
C34 H34C 0.9800 . ?
C35 H35A 0.9800 . ?
C35 H35B 0.9800 . ?
C35 H35C 0.9800 . ?
C36 H36A 0.9800 . ?
C36 H36B 0.9800 . ?
C36 H36C 0.9800 . ?
C37 C38 1.516(5) . ?
C37 H37A 0.9900 . ?
C37 H37B 0.9900 . ?
C38 C39 1.520(5) . ?
C38 H38A 0.9900 . ?
C38 H38B 0.9900 . ?
C39 C40 1.508(5) . ?
C39 H39A 0.9900 . ?
C39 H39B 0.9900 . ?
C40 C41 1.530(5) . ?
C40 H40A 0.9900 . ?
C40 H40B 0.9900 . ?
C41 C42 1.537(5) . ?
C41 H41 1.0000 . ?
C42 C46 1.523(5) . ?
C42 C43 1.529(6) . ?
C42 H42 1.0000 . ?
C43 C44 1.529(5) . ?
C43 H43A 0.9900 . ?
C43 H43B 0.9900 . ?
C44 C47 1.524(5) . ?
C44 C45 1.533(5) . ?
C44 H44 1.0000 . ?
C45 H45A 0.9900 . ?
C45 H45B 0.9900 . ?
C46 H46A 0.9900 . ?
C46 H46B 0.9900 . ?
C47 C48 1.499(5) . ?
C47 H47 1.0000 . ?
C48 C49 1.523(5) . ?
C48 H48A 0.9900 . ?
C48 H48B 0.9900 . ?
C49 C50 1.519(5) . ?
C49 H49A 0.9900 . ?
C49 H49B 0.9900 . ?
C50 C51 1.513(5) . ?
C50 H50A 0.9900 . ?
C50 H50B 0.9900 . ?
C51 H51A 0.9900 . ?
C51 H51B 0.9900 . ?
C52 C53 1.509(5) . ?
C52 H52A 0.9900 . ?
C52 H52B 0.9900 . ?
C53 C54 1.486(6) . ?
C53 H53A 0.9900 . ?
C53 H53B 0.9900 . ?
C54 C55 1.537(6) . ?
C54 H54A 0.9900 . ?
C54 H54B 0.9900 . ?
C55 C56 1.511(6) . ?
C55 H55A 0.9900 . ?
C55 H55B 0.9900 . ?
C56 C57 1.544(6) . ?
C56 H56 1.0000 . ?
C57 C61 1.518(5) . ?
C57 C58 1.528(5) . ?
C57 H57 1.0000 . ?
C58 C59 1.510(5) . ?
C58 H58A 0.9900 . ?
C58 H58B 0.9900 . ?
C59 C60 1.508(5) . ?
C59 C62 1.524(5) . ?
C59 H59 1.0000 . ?
C60 H60A 0.9900 . ?
C60 H60B 0.9900 . ?
C61 H61A 0.9900 . ?
C61 H61B 0.9900 . ?
C62 C63 1.512(5) . ?
C62 H62 1.0000 . ?
C63 C64 1.523(5) . ?
C63 H63A 0.9900 . ?
C63 H63B 0.9900 . ?
C64 C65 1.542(5) . ?
C64 H64A 0.9900 . ?
C64 H64B 0.9900 . ?
C65 C66 1.517(5) . ?
C65 H65A 0.9900 . ?
C65 H65B 0.9900 . ?
C66 H66A 0.9900 . ?
C66 H66B 0.9900 . ?
C67 C68 1.419(6) . ?
C67 H67A 0.9900 . ?
C67 H67B 0.9900 . ?
C68 C69 1.562(8) . ?
C68 H68A 0.9900 . ?
C68 H68B 0.9900 . ?
C69 C70 1.543(7) . ?
C69 H69A 0.9900 . ?
C69 H69B 0.9900 . ?
C70 C71 1.427(6) . ?
C70 H70A 0.9900 . ?
C70 H70B 0.9900 . ?
C71 C72 1.543(6) . ?
C71 H71 1.0000 . ?
C72 C73 1.483(6) . ?
C72 C76 1.496(6) . ?
C72 H72 1.0000 . ?
C73 C74 1.531(6) . ?
C73 H73A 0.9900 . ?
C73 H73B 0.9900 . ?
C74 C77 1.522(6) . ?
C74 C75 1.542(6) . ?
C74 H74 1.0000 . ?
C75 H75A 0.9900 . ?
C75 H75B 0.9900 . ?
C76 H76A 0.9900 . ?
C76 H76B 0.9900 . ?
C77 C78 1.463(7) . ?
C77 H77 1.0000 . ?
C78 C79 1.555(6) . ?
C78 H78A 0.9900 . ?
C78 H78B 0.9900 . ?
C79 C80 1.534(6) . ?
C79 H79A 0.9900 . ?
C79 H79B 0.9900 . ?
C80 C81 1.536(6) . ?
C80 H80A 0.9900 . ?
C80 H80B 0.9900 . ?
C81 H81A 0.9900 . ?
C81 H81B 0.9900 . ?
C82 C83 1.503(6) . ?
C82 H82A 0.9900 . ?
C82 H82B 0.9900 . ?
C83 C84 1.534(7) . ?
C83 H83A 0.9900 . ?
C83 H83B 0.9900 . ?
C84 C85 1.531(6) . ?
C84 H84A 0.9900 . ?
C84 H84B 0.9900 . ?
C85 C86 1.494(6) . ?
C85 H85A 0.9900 . ?
C85 H85B 0.9900 . ?
C86 C87 1.537(6) . ?
C86 H86 1.0000 . ?
C87 C91 1.514(6) . ?
C87 C88 1.519(6) . ?
C87 H87 1.0000 . ?
C88 C89 1.507(6) . ?
C88 H88A 0.9900 . ?
C88 H88B 0.9900 . ?
C89 C90 1.531(6) . ?
C89 C92 1.542(6) . ?
C89 H89 1.0000 . ?
C90 H90A 0.9900 . ?
C90 H90B 0.9900 . ?
C91 H91A 0.9900 . ?
C91 H91B 0.9900 . ?
C92 C93 1.494(5) . ?
C92 H92 1.0000 . ?
C93 C94 1.536(6) . ?
C93 H93A 0.9900 . ?
C93 H93B 0.9900 . ?
C94 C95 1.549(6) . ?
C94 H94A 0.9900 . ?
C94 H94B 0.9900 . ?
C95 C96 1.533(6) . ?
C95 H95A 0.9900 . ?
C95 H95B 0.9900 . ?
C96 H96A 0.9900 . ?
C96 H96B 0.9900 . ?
C97 C98 1.403(6) . ?
C97 H97A 0.9800 . ?
C97 H97B 0.9800 . ?
C97 H97C 0.9800 . ?
C98 C103 1.369(7) . ?
C98 C99 1.383(7) . ?
C99 C100 1.374(8) . ?
C99 H99 0.9500 . ?
C100 C101 1.349(9) . ?
C100 H100 0.9500 . ?
C101 C102 1.399(9) . ?
C101 H101 0.9500 . ?
C102 C103 1.372(7) . ?
C102 H102 0.9500 . ?
C103 H103 0.9500 . ?
C104 C105 1.475(6) . ?
C104 H10A 0.9800 . ?
C104 H10B 0.9800 . ?
C104 H10C 0.9800 . ?
C105 C110 1.381(6) . ?
C105 C106 1.395(6) . ?
C106 C107 1.383(6) . ?
C106 H106 0.9500 . ?
C107 C108 1.369(7) . ?
C107 H107 0.9500 . ?
C108 C109 1.381(7) . ?
C108 H108 0.9500 . ?
C109 C110 1.376(7) . ?
C109 H109 0.9500 . ?
C110 H110 0.9500 . ?
C111 C112 1.473(8) . ?
C111 H11A 0.9800 . ?
C111 H11B 0.9800 . ?
C111 H11C 0.9800 . ?
C112 C113 1.3900 . ?
C112 C117 1.3900 . ?
C113 C114 1.3900 . ?
C113 H113 0.9500 . ?
C114 C115 1.3900 . ?
C114 H114 0.9500 . ?
C115 C116 1.3900 . ?
C115 H115 0.9500 . ?
C116 C117 1.3900 . ?
C116 H116 0.9500 . ?
C117 H117 0.9500 . ?
C124 C118 1.512(8) . ?
C124 H12D 0.9800 . ?
C124 H12E 0.9800 . ?
C124 H12F 0.9800 . ?
C118 C119 1.3900 . ?
C118 C123 1.3900 . ?
C119 C120 1.3900 . ?
C119 H119 0.9500 . ?
C120 C121 1.3900 . ?
C120 H120 0.9500 . ?
C121 C122 1.3900 . ?
C121 H121 0.9500 . ?
C122 C123 1.3900 . ?
C122 H122 0.9500 . ?
C123 H123 0.9500 . ?

loop_
_geom_torsion_atom_site_label_1
_geom_torsion_atom_site_label_2
_geom_torsion_atom_site_label_3
_geom_torsion_atom_site_label_4
_geom_torsion
_geom_torsion_site_symmetry_1
_geom_torsion_site_symmetry_2
_geom_torsion_site_symmetry_3
_geom_torsion_site_symmetry_4
_geom_torsion_publ_flag
N2 Mg1 Si1 N1 -134.5(2) . . . . ?
N3 Mg1 Si1 N1 69.1(2) . . . . ?
Si2 Mg1 Si1 N1 -0.24(19) . . . . ?
Si5 Mg1 Si1 N1 46.9(2) . . . . ?
Si4 Mg1 Si1 N1 -162.2(2) . . . . ?
Si3 Mg1 Si1 N1 -109.08(19) . . . . ?
Si6 Mg1 Si1 N1 78.3(2) . . . . ?
N2 Mg1 Si1 C3 153.6(2) . . . . ?
N3 Mg1 Si1 C3 -2.8(3) . . . . ?
N1 Mg1 Si1 C3 -71.9(3) . . . . ?
Si2 Mg1 Si1 C3 -72.1(2) . . . . ?
Si5 Mg1 Si1 C3 -25.0(3) . . . . ?
Si4 Mg1 Si1 C3 125.9(2) . . . . ?
Si3 Mg1 Si1 C3 179.0(2) . . . . ?
Si6 Mg1 Si1 C3 6.4(2) . . . . ?
N2 Mg1 Si1 C1 53.84(17) . . . . ?
N3 Mg1 Si1 C1 -102.54(19) . . . . ?
N1 Mg1 Si1 C1 -171.6(2) . . . . ?
Si2 Mg1 Si1 C1 -171.88(15) . . . . ?
Si5 Mg1 Si1 C1 -124.8(2) . . . . ?
Si4 Mg1 Si1 C1 26.15(15) . . . . ?
Si3 Mg1 Si1 C1 79.29(14) . . . . ?
Si6 Mg1 Si1 C1 -93.35(15) . . . . ?
N2 Mg1 Si1 C2 -48.1(2) . . . . ?
N3 Mg1 Si1 C2 155.5(2) . . . . ?
N1 Mg1 Si1 C2 86.4(3) . . . . ?
Si2 Mg1 Si1 C2 86.16(18) . . . . ?
Si5 Mg1 Si1 C2 133.3(2) . . . . ?
Si4 Mg1 Si1 C2 -75.82(19) . . . . ?
Si3 Mg1 Si1 C2 -22.68(19) . . . . ?
Si6 Mg1 Si1 C2 164.69(18) . . . . ?
N2 Mg1 Si2 N1 72.8(2) . . . . ?
N3 Mg1 Si2 N1 -135.9(2) . . . . ?
Si5 Mg1 Si2 N1 -163.3(2) . . . . ?
Si4 Mg1 Si2 N1 52.3(2) . . . . ?
Si3 Mg1 Si2 N1 79.74(19) . . . . ?
Si1 Mg1 Si2 N1 0.24(19) . . . . ?
Si6 Mg1 Si2 N1 -110.20(19) . . . . ?
N2 Mg1 Si2 C6 -102.14(19) . . . . ?
N3 Mg1 Si2 C6 49.16(16) . . . . ?
N1 Mg1 Si2 C6 -175.0(2) . . . . ?
Si5 Mg1 Si2 C6 21.74(14) . . . . ?
Si4 Mg1 Si2 C6 -122.61(18) . . . . ?
Si3 Mg1 Si2 C6 -95.21(13) . . . . ?
Si1 Mg1 Si2 C6 -174.72(14) . . . . ?
Si6 Mg1 Si2 C6 74.84(13) . . . . ?
N2 Mg1 Si2 C4 -1.8(2) . . . . ?
N3 Mg1 Si2 C4 149.47(19) . . . . ?
N1 Mg1 Si2 C4 -74.6(3) . . . . ?
Si5 Mg1 Si2 C4 122.05(18) . . . . ?
Si4 Mg1 Si2 C4 -22.3(2) . . . . ?
Si3 Mg1 Si2 C4 5.09(18) . . . . ?
Si1 Mg1 Si2 C4 -74.41(18) . . . . ?
Si6 Mg1 Si2 C4 175.15(17) . . . . ?
N2 Mg1 Si2 C5 158.9(2) . . . . ?
N3 Mg1 Si2 C5 -49.81(19) . . . . ?
N1 Mg1 Si2 C5 86.1(3) . . . . ?
Si5 Mg1 Si2 C5 -77.22(17) . . . . ?
Si4 Mg1 Si2 C5 138.4(2) . . . . ?
Si3 Mg1 Si2 C5 165.82(16) . . . . ?
Si1 Mg1 Si2 C5 86.32(17) . . . . ?
Si6 Mg1 Si2 C5 -24.13(17) . . . . ?
N3 Mg1 Si3 N2 67.2(2) . . . . ?
N1 Mg1 Si3 N2 -141.3(2) . . . . ?
Si2 Mg1 Si3 N2 -169.0(2) . . . . ?
Si5 Mg1 Si3 N2 74.3(2) . . . . ?
Si4 Mg1 Si3 N2 -0.88(19) . . . . ?
Si1 Mg1 Si3 N2 -114.7(2) . . . . ?
Si6 Mg1 Si3 N2 43.1(2) . . . . ?
N2 Mg1 Si3 C9 -64.6(3) . . . . ?
N3 Mg1 Si3 C9 2.6(3) . . . . ?
N1 Mg1 Si3 C9 154.1(2) . . . . ?
Si2 Mg1 Si3 C9 126.4(2) . . . . ?
Si5 Mg1 Si3 C9 9.8(2) . . . . ?
Si4 Mg1 Si3 C9 -65.5(2) . . . . ?
Si1 Mg1 Si3 C9 -179.3(2) . . . . ?
Si6 Mg1 Si3 C9 -21.5(3) . . . . ?
N2 Mg1 Si3 C8 92.2(3) . . . . ?
N3 Mg1 Si3 C8 159.4(2) . . . . ?
N1 Mg1 Si3 C8 -49.13(19) . . . . ?
Si2 Mg1 Si3 C8 -76.77(17) . . . . ?
Si5 Mg1 Si3 C8 166.55(16) . . . . ?
Si4 Mg1 Si3 C8 91.33(17) . . . . ?
Si1 Mg1 Si3 C8 -22.54(17) . . . . ?
Si6 Mg1 Si3 C8 135.3(2) . . . . ?
N2 Mg1 Si3 C7 -164.4(2) . . . . ?
N3 Mg1 Si3 C7 -97.21(19) . . . . ?
N1 Mg1 Si3 C7 54.27(16) . . . . ?
Si2 Mg1 Si3 C7 26.63(14) . . . . ?
Si5 Mg1 Si3 C7 -90.04(14) . . . . ?
Si4 Mg1 Si3 C7 -165.27(14) . . . . ?
Si1 Mg1 Si3 C7 80.86(13) . . . . ?
Si6 Mg1 Si3 C7 -121.3(2) . . . . ?
N3 Mg1 Si4 N2 -138.3(2) . . . . ?
N1 Mg1 Si4 N2 65.4(2) . . . . ?
Si2 Mg1 Si4 N2 33.4(2) . . . . ?
Si5 Mg1 Si4 N2 -113.1(2) . . . . ?
Si3 Mg1 Si4 N2 0.87(19) . . . . ?
Si1 Mg1 Si4 N2 77.2(2) . . . . ?
Si6 Mg1 Si4 N2 -165.2(2) . . . . ?
N2 Mg1 Si4 C12 -168.5(2) . . . . ?
N3 Mg1 Si4 C12 53.15(16) . . . . ?
N1 Mg1 Si4 C12 -103.17(19) . . . . ?
Si2 Mg1 Si4 C12 -135.12(19) . . . . ?
Si5 Mg1 Si4 C12 78.40(14) . . . . ?
Si3 Mg1 Si4 C12 -167.66(15) . . . . ?
Si1 Mg1 Si4 C12 -91.34(14) . . . . ?
Si6 Mg1 Si4 C12 26.26(14) . . . . ?
N2 Mg1 Si4 C11 88.2(3) . . . . ?
N3 Mg1 Si4 C11 -50.2(2) . . . . ?
N1 Mg1 Si4 C11 153.5(2) . . . . ?
Si2 Mg1 Si4 C11 121.6(2) . . . . ?
Si5 Mg1 Si4 C11 -24.91(18) . . . . ?
Si3 Mg1 Si4 C11 89.03(18) . . . . ?
Si1 Mg1 Si4 C11 165.35(17) . . . . ?
Si6 Mg1 Si4 C11 -77.05(18) . . . . ?
N2 Mg1 Si4 C10 -67.7(3) . . . . ?
N3 Mg1 Si4 C10 154.0(2) . . . . ?
N1 Mg1 Si4 C10 -2.3(3) . . . . ?
Si2 Mg1 Si4 C10 -34.3(3) . . . . ?
Si5 Mg1 Si4 C10 179.3(2) . . . . ?
Si3 Mg1 Si4 C10 -66.8(2) . . . . ?
Si1 Mg1 Si4 C10 9.5(2) . . . . ?
Si6 Mg1 Si4 C10 127.1(2) . . . . ?
N2 Mg1 Si5 N3 -142.5(2) . . . . ?
N1 Mg1 Si5 N3 64.9(2) . . . . ?
Si2 Mg1 Si5 N3 75.81(19) . . . . ?
Si4 Mg1 Si5 N3 -116.61(19) . . . . ?
Si3 Mg1 Si5 N3 -169.38(19) . . . . ?
Si1 Mg1 Si5 N3 36.2(2) . . . . ?
Si6 Mg1 Si5 N3 -1.24(18) . . . . ?
N2 Mg1 Si5 C14 -46.83(18) . . . . ?
N3 Mg1 Si5 C14 95.6(2) . . . . ?
N1 Mg1 Si5 C14 160.6(2) . . . . ?
Si2 Mg1 Si5 C14 171.44(15) . . . . ?
Si4 Mg1 Si5 C14 -20.98(15) . . . . ?
Si3 Mg1 Si5 C14 -73.76(15) . . . . ?
Si1 Mg1 Si5 C14 131.8(2) . . . . ?
Si6 Mg1 Si5 C14 94.38(15) . . . . ?
N2 Mg1 Si5 C15 157.3(2) . . . . ?
N3 Mg1 Si5 C15 -60.3(3) . . . . ?
N1 Mg1 Si5 C15 4.7(3) . . . . ?
Si2 Mg1 Si5 C15 15.5(2) . . . . ?
Si4 Mg1 Si5 C15 -176.9(2) . . . . ?
Si3 Mg1 Si5 C15 130.3(2) . . . . ?
Si1 Mg1 Si5 C15 -24.1(3) . . . . ?
Si6 Mg1 Si5 C15 -61.5(2) . . . . ?
N2 Mg1 Si5 C13 56.39(16) . . . . ?
N3 Mg1 Si5 C13 -161.2(2) . . . . ?
N1 Mg1 Si5 C13 -96.21(19) . . . . ?
Si2 Mg1 Si5 C13 -85.34(14) . . . . ?
Si4 Mg1 Si5 C13 82.24(14) . . . . ?
Si3 Mg1 Si5 C13 29.47(14) . . . . ?
Si1 Mg1 Si5 C13 -124.97(19) . . . . ?
Si6 Mg1 Si5 C13 -162.39(14) . . . . ?
N2 Mg1 Si6 N3 65.5(2) . . . . ?
N1 Mg1 Si6 N3 -137.6(2) . . . . ?
Si2 Mg1 Si6 N3 -111.30(19) . . . . ?
Si5 Mg1 Si6 N3 1.27(19) . . . . ?
Si4 Mg1 Si6 N3 75.47(19) . . . . ?
Si3 Mg1 Si6 N3 38.0(2) . . . . ?
Si1 Mg1 Si6 N3 -165.3(2) . . . . ?
N2 Mg1 Si6 C17 -100.8(2) . . . . ?
N3 Mg1 Si6 C17 -166.2(3) . . . . ?
N1 Mg1 Si6 C17 56.16(18) . . . . ?
Si2 Mg1 Si6 C17 82.46(16) . . . . ?
Si5 Mg1 Si6 C17 -164.98(16) . . . . ?
Si4 Mg1 Si6 C17 -90.78(16) . . . . ?
Si3 Mg1 Si6 C17 -128.3(2) . . . . ?
Si1 Mg1 Si6 C17 28.49(16) . . . . ?
N2 Mg1 Si6 C18 156.2(2) . . . . ?
N3 Mg1 Si6 C18 90.7(2) . . . . ?
N1 Mg1 Si6 C18 -46.86(19) . . . . ?
Si2 Mg1 Si6 C18 -20.56(16) . . . . ?
Si5 Mg1 Si6 C18 92.01(16) . . . . ?
Si4 Mg1 Si6 C18 166.21(16) . . . . ?
Si3 Mg1 Si6 C18 128.7(2) . . . . ?
Si1 Mg1 Si6 C18 -74.52(16) . . . . ?
N2 Mg1 Si6 C16 1.0(3) . . . . ?
N3 Mg1 Si6 C16 -64.4(3) . . . . ?
N1 Mg1 Si6 C16 158.0(2) . . . . ?
Si2 Mg1 Si6 C16 -175.73(19) . . . . ?
Si5 Mg1 Si6 C16 -63.16(19) . . . . ?
Si4 Mg1 Si6 C16 11.0(2) . . . . ?
Si3 Mg1 Si6 C16 -26.5(3) . . . . ?
Si1 Mg1 Si6 C16 130.31(19) . . . . ?
N5 Mg2 Si7 N4 -67.4(2) . . . . ?
N6 Mg2 Si7 N4 138.6(2) . . . . ?
Si12 Mg2 Si7 N4 167.0(2) . . . . ?
Si10 Mg2 Si7 N4 -45.1(3) . . . . ?
Si11 Mg2 Si7 N4 110.8(2) . . . . ?
Si9 Mg2 Si7 N4 -76.4(2) . . . . ?
Si8 Mg2 Si7 N4 1.4(2) . . . . ?
N5 Mg2 Si7 C20 -163.9(2) . . . . ?
N6 Mg2 Si7 C20 42.1(2) . . . . ?
N4 Mg2 Si7 C20 -96.5(3) . . . . ?
Si12 Mg2 Si7 C20 70.49(18) . . . . ?
Si10 Mg2 Si7 C20 -141.6(2) . . . . ?
Si11 Mg2 Si7 C20 14.30(18) . . . . ?
Si9 Mg2 Si7 C20 -172.92(17) . . . . ?
Si8 Mg2 Si7 C20 -95.13(17) . . . . ?
N5 Mg2 Si7 C19 95.2(2) . . . . ?
N6 Mg2 Si7 C19 -58.7(2) . . . . ?
N4 Mg2 Si7 C19 162.6(3) . . . . ?
Si12 Mg2 Si7 C19 -30.39(18) . . . . ?
Si10 Mg2 Si7 C19 117.5(2) . . . . ?
Si11 Mg2 Si7 C19 -86.58(18) . . . . ?
Si9 Mg2 Si7 C19 86.20(18) . . . . ?
Si8 Mg2 Si7 C19 163.99(18) . . . . ?
N5 Mg2 Si7 C21 -6.7(3) . . . . ?
N6 Mg2 Si7 C21 -160.6(3) . . . . ?
N4 Mg2 Si7 C21 60.7(3) . . . . ?
Si12 Mg2 Si7 C21 -132.3(3) . . . . ?
Si10 Mg2 Si7 C21 15.6(3) . . . . ?
Si11 Mg2 Si7 C21 171.5(3) . . . . ?
Si9 Mg2 Si7 C21 -15.7(3) . . . . ?
Si8 Mg2 Si7 C21 62.1(3) . . . . ?
N5 Mg2 Si8 N4 135.7(2) . . . . ?
N6 Mg2 Si8 N4 -72.1(2) . . . . ?
Si7 Mg2 Si8 N4 -1.4(2) . . . . ?
Si12 Mg2 Si8 N4 -38.8(2) . . . . ?
Si10 Mg2 Si8 N4 163.0(2) . . . . ?
Si11 Mg2 Si8 N4 -85.8(2) . . . . ?
Si9 Mg2 Si8 N4 110.2(2) . . . . ?
N5 Mg2 Si8 C23 -47.87(18) . . . . ?
N6 Mg2 Si8 C23 104.3(2) . . . . ?
N4 Mg2 Si8 C23 176.4(3) . . . . ?
Si7 Mg2 Si8 C23 175.04(16) . . . . ?
Si12 Mg2 Si8 C23 137.6(2) . . . . ?
Si10 Mg2 Si8 C23 -20.56(16) . . . . ?
Si11 Mg2 Si8 C23 90.59(16) . . . . ?
Si9 Mg2 Si8 C23 -73.36(16) . . . . ?
N5 Mg2 Si8 C24 53.3(2) . . . . ?
N6 Mg2 Si8 C24 -154.5(3) . . . . ?
N4 Mg2 Si8 C24 -82.4(3) . . . . ?
Si7 Mg2 Si8 C24 -83.7(2) . . . . ?
Si12 Mg2 Si8 C24 -121.1(2) . . . . ?
Si10 Mg2 Si8 C24 80.6(2) . . . . ?
Si11 Mg2 Si8 C24 -168.2(2) . . . . ?
Si9 Mg2 Si8 C24 27.8(2) . . . . ?
N5 Mg2 Si8 C22 -150.0(2) . . . . ?
N6 Mg2 Si8 C22 2.1(3) . . . . ?
N4 Mg2 Si8 C22 74.3(3) . . . . ?
Si7 Mg2 Si8 C22 72.9(2) . . . . ?
Si12 Mg2 Si8 C22 35.5(3) . . . . ?
Si10 Mg2 Si8 C22 -122.7(2) . . . . ?
Si11 Mg2 Si8 C22 -11.6(2) . . . . ?
Si9 Mg2 Si8 C22 -175.5(2) . . . . ?
N6 Mg2 Si9 N5 -65.7(2) . . . . ?
N4 Mg2 Si9 N5 138.4(2) . . . . ?
Si7 Mg2 Si9 N5 165.7(2) . . . . ?
Si12 Mg2 Si9 N5 -80.4(2) . . . . ?
Si10 Mg2 Si9 N5 -1.4(2) . . . . ?
Si11 Mg2 Si9 N5 -31.0(2) . . . . ?
Si8 Mg2 Si9 N5 112.0(2) . . . . ?
N5 Mg2 Si9 C25 162.3(3) . . . . ?
N6 Mg2 Si9 C25 96.6(2) . . . . ?
N4 Mg2 Si9 C25 -59.27(18) . . . . ?
Si7 Mg2 Si9 C25 -31.97(16) . . . . ?
Si12 Mg2 Si9 C25 81.87(15) . . . . ?
Si10 Mg2 Si9 C25 160.85(16) . . . . ?
Si11 Mg2 Si9 C25 131.27(18) . . . . ?
Si8 Mg2 Si9 C25 -85.69(15) . . . . ?
N5 Mg2 Si9 C27 -95.3(3) . . . . ?
N6 Mg2 Si9 C27 -161.0(2) . . . . ?
N4 Mg2 Si9 C27 43.1(2) . . . . ?
Si7 Mg2 Si9 C27 70.41(18) . . . . ?
Si12 Mg2 Si9 C27 -175.76(18) . . . . ?
Si10 Mg2 Si9 C27 -96.78(18) . . . . ?
Si11 Mg2 Si9 C27 -126.4(2) . . . . ?
Si8 Mg2 Si9 C27 16.68(18) . . . . ?
N5 Mg2 Si9 C26 57.5(3) . . . . ?
N6 Mg2 Si9 C26 -8.2(3) . . . . ?
N4 Mg2 Si9 C26 -164.1(2) . . . . ?
Si7 Mg2 Si9 C26 -136.8(2) . . . . ?
Si12 Mg2 Si9 C26 -22.9(2) . . . . ?
Si10 Mg2 Si9 C26 56.0(2) . . . . ?
Si11 Mg2 Si9 C26 26.5(3) . . . . ?
Si8 Mg2 Si9 C26 169.5(2) . . . . ?
N6 Mg2 Si10 N5 140.6(2) . . . . ?
N4 Mg2 Si10 N5 -63.8(2) . . . . ?
Si7 Mg2 Si10 N5 -35.7(2) . . . . ?
Si12 Mg2 Si10 N5 113.4(2) . . . . ?
Si11 Mg2 Si10 N5 168.8(2) . . . . ?
Si9 Mg2 Si10 N5 1.41(19) . . . . ?
Si8 Mg2 Si10 N5 -75.0(2) . . . . ?
N5 Mg2 Si10 C29 161.5(3) . . . . ?
N6 Mg2 Si10 C29 -57.89(17) . . . . ?
N4 Mg2 Si10 C29 97.7(2) . . . . ?
Si7 Mg2 Si10 C29 125.9(2) . . . . ?
Si12 Mg2 Si10 C29 -85.07(15) . . . . ?
Si11 Mg2 Si10 C29 -29.69(15) . . . . ?
Si9 Mg2 Si10 C29 162.93(15) . . . . ?
Si8 Mg2 Si10 C29 86.49(15) . . . . ?
N5 Mg2 Si10 C30 -97.0(3) . . . . ?
N6 Mg2 Si10 C30 43.6(2) . . . . ?
N4 Mg2 Si10 C30 -160.7(2) . . . . ?
Si7 Mg2 Si10 C30 -132.6(2) . . . . ?
Si12 Mg2 Si10 C30 16.45(18) . . . . ?
Si11 Mg2 Si10 C30 71.83(18) . . . . ?
Si9 Mg2 Si10 C30 -95.56(18) . . . . ?
Si8 Mg2 Si10 C30 -171.99(17) . . . . ?
N5 Mg2 Si10 C28 60.2(3) . . . . ?
N6 Mg2 Si10 C28 -159.2(2) . . . . ?
N4 Mg2 Si10 C28 -3.6(3) . . . . ?
Si7 Mg2 Si10 C28 24.6(3) . . . . ?
Si12 Mg2 Si10 C28 173.6(2) . . . . ?
Si11 Mg2 Si10 C28 -131.0(2) . . . . ?
Si9 Mg2 Si10 C28 61.6(2) . . . . ?
Si8 Mg2 Si10 C28 -14.8(2) . . . . ?
N5 Mg2 Si11 N6 -78.1(2) . . . . ?
N4 Mg2 Si11 N6 130.3(2) . . . . ?
Si7 Mg2 Si11 N6 103.5(2) . . . . ?
Si12 Mg2 Si11 N6 -0.3(2) . . . . ?
Si10 Mg2 Si11 N6 -84.9(2) . . . . ?
Si9 Mg2 Si11 N6 -60.4(2) . . . . ?
Si8 Mg2 Si11 N6 159.3(2) . . . . ?
N5 Mg2 Si11 C31 100.89(19) . . . . ?
N6 Mg2 Si11 C31 179.0(2) . . . . ?
N4 Mg2 Si11 C31 -50.64(17) . . . . ?
Si7 Mg2 Si11 C31 -77.46(14) . . . . ?
Si12 Mg2 Si11 C31 178.77(15) . . . . ?
Si10 Mg2 Si11 C31 94.16(14) . . . . ?
Si9 Mg2 Si11 C31 118.58(18) . . . . ?
Si8 Mg2 Si11 C31 -21.71(14) . . . . ?
N5 Mg2 Si11 C33 1.4(3) . . . . ?
N6 Mg2 Si11 C33 79.5(3) . . . . ?
N4 Mg2 Si11 C33 -150.2(2) . . . . ?
Si7 Mg2 Si11 C33 -177.0(2) . . . . ?
Si12 Mg2 Si11 C33 79.3(2) . . . . ?
Si10 Mg2 Si11 C33 -5.4(2) . . . . ?
Si9 Mg2 Si11 C33 19.1(3) . . . . ?
Si8 Mg2 Si11 C33 -121.2(2) . . . . ?
N5 Mg2 Si11 C32 -159.1(2) . . . . ?
N6 Mg2 Si11 C32 -80.9(3) . . . . ?
N4 Mg2 Si11 C32 49.4(2) . . . . ?
Si7 Mg2 Si11 C32 22.6(2) . . . . ?
Si12 Mg2 Si11 C32 -81.2(2) . . . . ?
Si10 Mg2 Si11 C32 -165.81(19) . . . . ?
Si9 Mg2 Si11 C32 -141.4(2) . . . . ?
Si8 Mg2 Si11 C32 78.3(2) . . . . ?
N5 Mg2 Si12 N6 129.3(2) . . . . ?
N4 Mg2 Si12 N6 -79.4(2) . . . . ?
Si7 Mg2 Si12 N6 -87.5(2) . . . . ?
Si10 Mg2 Si12 N6 103.2(2) . . . . ?
Si11 Mg2 Si12 N6 0.3(2) . . . . ?
Si9 Mg2 Si12 N6 156.8(2) . . . . ?
Si8 Mg2 Si12 N6 -56.3(3) . . . . ?
N5 Mg2 Si12 C36 50.7(2) . . . . ?
N6 Mg2 Si12 C36 -78.6(3) . . . . ?
N4 Mg2 Si12 C36 -158.0(2) . . . . ?
Si7 Mg2 Si12 C36 -166.1(2) . . . . ?
Si10 Mg2 Si12 C36 24.7(2) . . . . ?
Si11 Mg2 Si12 C36 -78.3(2) . . . . ?
Si9 Mg2 Si12 C36 78.3(2) . . . . ?
Si8 Mg2 Si12 C36 -134.8(2) . . . . ?
N5 Mg2 Si12 C35 -150.1(2) . . . . ?
N6 Mg2 Si12 C35 80.6(3) . . . . ?
N4 Mg2 Si12 C35 1.2(3) . . . . ?
Si7 Mg2 Si12 C35 -6.9(2) . . . . ?
Si10 Mg2 Si12 C35 -176.2(2) . . . . ?
Si11 Mg2 Si12 C35 80.9(2) . . . . ?
Si9 Mg2 Si12 C35 -122.5(2) . . . . ?
Si8 Mg2 Si12 C35 24.4(3) . . . . ?
N5 Mg2 Si12 C34 -49.94(19) . . . . ?
N6 Mg2 Si12 C34 -179.2(3) . . . . ?
N4 Mg2 Si12 C34 101.3(2) . . . . ?
Si7 Mg2 Si12 C34 93.24(16) . . . . ?
Si10 Mg2 Si12 C34 -76.03(16) . . . . ?
Si11 Mg2 Si12 C34 -178.98(17) . . . . ?
Si9 Mg2 Si12 C34 -22.43(16) . . . . ?
Si8 Mg2 Si12 C34 124.5(2) . . . . ?
C6 Si2 N1 Si1 -174.3(2) . . . . ?
C4 Si2 N1 Si1 -53.5(3) . . . . ?
C5 Si2 N1 Si1 67.5(3) . . . . ?
Mg1 Si2 N1 Si1 -179.6(4) . . . . ?
C6 Si2 N1 Mg1 5.2(2) . . . . ?
C4 Si2 N1 Mg1 126.1(2) . . . . ?
C5 Si2 N1 Mg1 -112.9(2) . . . . ?
C3 Si1 N1 Si2 -53.4(3) . . . . ?
C1 Si1 N1 Si2 -171.7(2) . . . . ?
C2 Si1 N1 Si2 68.1(3) . . . . ?
Mg1 Si1 N1 Si2 179.5(4) . . . . ?
C3 Si1 N1 Mg1 127.1(2) . . . . ?
C1 Si1 N1 Mg1 8.8(3) . . . . ?
C2 Si1 N1 Mg1 -111.4(2) . . . . ?
N2 Mg1 N1 Si2 -125.87(19) . . . . ?
N3 Mg1 N1 Si2 51.5(2) . . . . ?
Si5 Mg1 N1 Si2 22.6(3) . . . . ?
Si4 Mg1 N1 Si2 -155.19(12) . . . . ?
Si3 Mg1 N1 Si2 -106.35(17) . . . . ?
Si1 Mg1 N1 Si2 -179.6(3) . . . . ?
Si6 Mg1 N1 Si2 72.18(18) . . . . ?
N2 Mg1 N1 Si1 53.7(2) . . . . ?
N3 Mg1 N1 Si1 -128.90(18) . . . . ?
Si2 Mg1 N1 Si1 179.6(3) . . . . ?
Si5 Mg1 N1 Si1 -157.84(12) . . . . ?
Si4 Mg1 N1 Si1 24.4(3) . . . . ?
Si3 Mg1 N1 Si1 73.22(18) . . . . ?
Si6 Mg1 N1 Si1 -108.24(17) . . . . ?
C12 Si4 N2 Si3 -166.5(2) . . . . ?
C11 Si4 N2 Si3 72.3(3) . . . . ?
C10 Si4 N2 Si3 -46.7(3) . . . . ?
Mg1 Si4 N2 Si3 -178.4(3) . . . . ?
C12 Si4 N2 Mg1 11.9(3) . . . . ?
C11 Si4 N2 Mg1 -109.3(2) . . . . ?
C10 Si4 N2 Mg1 131.7(2) . . . . ?
C9 Si3 N2 Si4 -46.7(3) . . . . ?
C8 Si3 N2 Si4 74.3(3) . . . . ?
C7 Si3 N2 Si4 -165.2(2) . . . . ?
Mg1 Si3 N2 Si4 178.4(4) . . . . ?
C9 Si3 N2 Mg1 134.9(2) . . . . ?
C8 Si3 N2 Mg1 -104.1(2) . . . . ?
C7 Si3 N2 Mg1 16.4(3) . . . . ?
N3 Mg1 N2 Si4 49.6(2) . . . . ?
N1 Mg1 N2 Si4 -133.08(18) . . . . ?
Si2 Mg1 N2 Si4 -163.95(11) . . . . ?
Si5 Mg1 N2 Si4 69.03(18) . . . . ?
Si3 Mg1 N2 Si4 -178.5(3) . . . . ?
Si1 Mg1 N2 Si4 -110.46(17) . . . . ?
Si6 Mg1 N2 Si4 20.5(3) . . . . ?
N3 Mg1 N2 Si3 -131.96(18) . . . . ?
N1 Mg1 N2 Si3 45.4(2) . . . . ?
Si2 Mg1 N2 Si3 14.5(3) . . . . ?
Si5 Mg1 N2 Si3 -112.52(17) . . . . ?
Si4 Mg1 N2 Si3 178.5(3) . . . . ?
Si1 Mg1 N2 Si3 67.99(18) . . . . ?
Si6 Mg1 N2 Si3 -161.09(11) . . . . ?
C14 Si5 N3 Si6 77.4(3) . . . . ?
C15 Si5 N3 Si6 -43.6(3) . . . . ?
C13 Si5 N3 Si6 -162.2(2) . . . . ?
Mg1 Si5 N3 Si6 177.7(3) . . . . ?
C14 Si5 N3 Mg1 -100.3(2) . . . . ?
C15 Si5 N3 Mg1 138.7(2) . . . . ?
C13 Si5 N3 Mg1 20.1(2) . . . . ?
C17 Si6 N3 Si5 -163.2(2) . . . . ?
C18 Si6 N3 Si5 76.2(3) . . . . ?
C16 Si6 N3 Si5 -43.8(3) . . . . ?
Mg1 Si6 N3 Si5 -177.7(3) . . . . ?
C17 Si6 N3 Mg1 14.4(3) . . . . ?
C18 Si6 N3 Mg1 -106.1(2) . . . . ?
C16 Si6 N3 Mg1 133.8(2) . . . . ?
N2 Mg1 N3 Si5 44.5(2) . . . . ?
N1 Mg1 N3 Si5 -132.83(17) . . . . ?
Si2 Mg1 N3 Si5 -111.12(16) . . . . ?
Si4 Mg1 N3 Si5 65.79(18) . . . . ?
Si3 Mg1 N3 Si5 14.6(3) . . . . ?
Si1 Mg1 N3 Si5 -162.75(11) . . . . ?
Si6 Mg1 N3 Si5 177.8(3) . . . . ?
N2 Mg1 N3 Si6 -133.24(18) . . . . ?
N1 Mg1 N3 Si6 49.4(2) . . . . ?
Si2 Mg1 N3 Si6 71.11(18) . . . . ?
Si5 Mg1 N3 Si6 -177.8(3) . . . . ?
Si4 Mg1 N3 Si6 -111.98(17) . . . . ?
Si3 Mg1 N3 Si6 -163.17(11) . . . . ?
Si1 Mg1 N3 Si6 19.5(3) . . . . ?
C20 Si7 N4 Si8 -77.8(3) . . . . ?
C19 Si7 N4 Si8 164.1(2) . . . . ?
C21 Si7 N4 Si8 43.9(3) . . . . ?
Mg2 Si7 N4 Si8 -177.5(4) . . . . ?
C20 Si7 N4 Mg2 99.7(2) . . . . ?
C19 Si7 N4 Mg2 -18.4(3) . . . . ?
C21 Si7 N4 Mg2 -138.6(2) . . . . ?
C23 Si8 N4 Si7 173.6(2) . . . . ?
C24 Si8 N4 Si7 -66.2(3) . . . . ?
C22 Si8 N4 Si7 54.0(3) . . . . ?
Mg2 Si8 N4 Si7 177.5(4) . . . . ?
C23 Si8 N4 Mg2 -3.8(3) . . . . ?
C24 Si8 N4 Mg2 116.4(3) . . . . ?
C22 Si8 N4 Mg2 -123.5(2) . . . . ?
N5 Mg2 N4 Si7 130.5(2) . . . . ?
N6 Mg2 N4 Si7 -49.5(2) . . . . ?
Si12 Mg2 N4 Si7 -17.0(3) . . . . ?
Si10 Mg2 N4 Si7 159.23(13) . . . . ?
Si11 Mg2 N4 Si7 -74.47(19) . . . . ?
Si9 Mg2 N4 Si7 110.24(18) . . . . ?
Si8 Mg2 N4 Si7 -177.6(4) . . . . ?
N5 Mg2 N4 Si8 -51.9(2) . . . . ?
N6 Mg2 N4 Si8 128.1(2) . . . . ?
Si7 Mg2 N4 Si8 177.6(4) . . . . ?
Si12 Mg2 N4 Si8 160.59(13) . . . . ?
Si10 Mg2 N4 Si8 -23.2(3) . . . . ?
Si11 Mg2 N4 Si8 103.13(19) . . . . ?
Si9 Mg2 N4 Si8 -72.16(19) . . . . ?
C29 Si10 N5 Si9 162.9(2) . . . . ?
C30 Si10 N5 Si9 -78.2(3) . . . . ?
C28 Si10 N5 Si9 44.6(3) . . . . ?
Mg2 Si10 N5 Si9 -177.4(4) . . . . ?
C29 Si10 N5 Mg2 -19.6(3) . . . . ?
C30 Si10 N5 Mg2 99.2(2) . . . . ?
C28 Si10 N5 Mg2 -138.0(2) . . . . ?
C25 Si9 N5 Si10 158.3(2) . . . . ?
C27 Si9 N5 Si10 -82.4(3) . . . . ?
C26 Si9 N5 Si10 37.6(3) . . . . ?
Mg2 Si9 N5 Si10 177.4(4) . . . . ?
C25 Si9 N5 Mg2 -19.1(3) . . . . ?
C27 Si9 N5 Mg2 100.2(2) . . . . ?
C26 Si9 N5 Mg2 -139.8(2) . . . . ?
N6 Mg2 N5 Si10 -45.9(2) . . . . ?
N4 Mg2 N5 Si10 134.05(18) . . . . ?
Si7 Mg2 N5 Si10 163.51(12) . . . . ?
Si12 Mg2 N5 Si10 -70.12(19) . . . . ?
Si11 Mg2 N5 Si10 -14.2(3) . . . . ?
Si9 Mg2 N5 Si10 -177.5(3) . . . . ?
Si8 Mg2 N5 Si10 112.11(17) . . . . ?
N6 Mg2 N5 Si9 131.60(19) . . . . ?
N4 Mg2 N5 Si9 -48.5(2) . . . . ?
Si7 Mg2 N5 Si9 -19.0(3) . . . . ?
Si12 Mg2 N5 Si9 107.35(18) . . . . ?
Si10 Mg2 N5 Si9 177.5(3) . . . . ?
Si11 Mg2 N5 Si9 163.27(13) . . . . ?
Si8 Mg2 N5 Si9 -70.42(19) . . . . ?
C36 Si12 N6 Si11 -59.1(3) . . . . ?
C35 Si12 N6 Si11 61.8(3) . . . . ?
C34 Si12 N6 Si11 -178.7(2) . . . . ?
Mg2 Si12 N6 Si11 -179.5(4) . . . . ?
C36 Si12 N6 Mg2 120.4(3) . . . . ?
C35 Si12 N6 Mg2 -118.7(2) . . . . ?
C34 Si12 N6 Mg2 0.8(3) . . . . ?
C31 Si11 N6 Si12 178.5(2) . . . . ?
C33 Si11 N6 Si12 58.9(3) . . . . ?
C32 Si11 N6 Si12 -61.8(3) . . . . ?
Mg2 Si11 N6 Si12 179.5(4) . . . . ?
C31 Si11 N6 Mg2 -1.0(3) . . . . ?
C33 Si11 N6 Mg2 -120.6(2) . . . . ?
C32 Si11 N6 Mg2 118.7(2) . . . . ?
N5 Mg2 N6 Si12 -59.5(2) . . . . ?
N4 Mg2 N6 Si12 120.5(2) . . . . ?
Si7 Mg2 N6 Si12 99.31(19) . . . . ?
Si10 Mg2 N6 Si12 -79.35(19) . . . . ?
Si11 Mg2 N6 Si12 -179.5(3) . . . . ?
Si9 Mg2 N6 Si12 -31.1(3) . . . . ?
Si8 Mg2 N6 Si12 152.14(13) . . . . ?
N5 Mg2 N6 Si11 120.0(2) . . . . ?
N4 Mg2 N6 Si11 -59.9(2) . . . . ?
Si7 Mg2 N6 Si11 -81.15(18) . . . . ?
Si12 Mg2 N6 Si11 179.5(3) . . . . ?
Si10 Mg2 N6 Si11 100.19(18) . . . . ?
Si9 Mg2 N6 Si11 148.39(13) . . . . ?
Si8 Mg2 N6 Si11 -28.3(3) . . . . ?
N9 Na1 N7 C37 -36.1(3) . . . . ?
N10 Na1 N7 C37 64.2(3) . . . . ?
N8 Na1 N7 C37 -178.3(3) . . . . ?
C52 Na1 N7 C37 -52.0(2) . . . . ?
N9 Na1 N7 C45 81.1(3) . . . . ?
N10 Na1 N7 C45 -178.6(3) . . . . ?
N8 Na1 N7 C45 -61.1(3) . . . . ?
C37 Na1 N7 C45 117.2(4) . . . . ?
C52 Na1 N7 C45 65.2(3) . . . . ?
N9 Na1 N7 C41 -152.2(2) . . . . ?
N10 Na1 N7 C41 -52.0(3) . . . . ?
N8 Na1 N7 C41 65.5(2) . . . . ?
C37 Na1 N7 C41 -116.2(4) . . . . ?
C52 Na1 N7 C41 -168.1(2) . . . . ?
N9 Na1 N8 C47 -49.5(4) . . . . ?
N10 Na1 N8 C47 -155.4(3) . . . . ?
N7 Na1 N8 C47 61.6(3) . . . . ?
C37 Na1 N8 C47 60.8(3) . . . . ?
C52 Na1 N8 C47 -19.6(3) . . . . ?
N9 Na1 N8 C51 70.2(3) . . . . ?
N10 Na1 N8 C51 -35.6(3) . . . . ?
N7 Na1 N8 C51 -178.7(3) . . . . ?
C37 Na1 N8 C51 -179.5(3) . . . . ?
C52 Na1 N8 C51 100.1(3) . . . . ?
N9 Na1 N8 C46 -174.8(3) . . . . ?
N10 Na1 N8 C46 79.4(3) . . . . ?
N7 Na1 N8 C46 -63.7(3) . . . . ?
C37 Na1 N8 C46 -64.5(3) . . . . ?
C52 Na1 N8 C46 -144.9(3) . . . . ?
N10 Na1 N9 C52 -179.1(3) . . . . ?
N8 Na1 N9 C52 61.3(3) . . . . ?
N7 Na1 N9 C52 -36.2(3) . . . . ?
C37 Na1 N9 C52 -52.2(3) . . . . ?
N10 Na1 N9 C56 63.2(3) . . . . ?
N8 Na1 N9 C56 -56.4(4) . . . . ?
N7 Na1 N9 C56 -153.9(3) . . . . ?
C37 Na1 N9 C56 -169.9(3) . . . . ?
C52 Na1 N9 C56 -117.7(4) . . . . ?
N10 Na1 N9 C60 -62.6(2) . . . . ?
N8 Na1 N9 C60 177.8(2) . . . . ?
N7 Na1 N9 C60 80.3(3) . . . . ?
C37 Na1 N9 C60 64.3(2) . . . . ?
C52 Na1 N9 C60 116.5(4) . . . . ?
N9 Na1 N10 C66 -178.0(3) . . . . ?
N8 Na1 N10 C66 -34.2(3) . . . . ?
N7 Na1 N10 C66 68.8(3) . . . . ?
C37 Na1 N10 C66 100.4(3) . . . . ?
C52 Na1 N10 C66 -178.4(3) . . . . ?
N9 Na1 N10 C61 -59.4(3) . . . . ?
N8 Na1 N10 C61 84.5(3) . . . . ?
N7 Na1 N10 C61 -172.6(2) . . . . ?
C37 Na1 N10 C61 -141.0(2) . . . . ?
C52 Na1 N10 C61 -59.8(3) . . . . ?
N9 Na1 N10 C62 62.1(3) . . . . ?
N8 Na1 N10 C62 -154.0(3) . . . . ?
N7 Na1 N10 C62 -51.1(4) . . . . ?
C37 Na1 N10 C62 -19.5(3) . . . . ?
C52 Na1 N10 C62 61.7(3) . . . . ?
N13 Na2 N11 C75 91.4(3) . . . . ?
N14 Na2 N11 C75 -177.3(3) . . . . ?
N12 Na2 N11 C75 -59.3(3) . . . . ?
C67 Na2 N11 C75 118.9(5) . . . . ?
C82 Na2 N11 C75 -149.6(3) . . . . ?
N13 Na2 N11 C67 -27.5(4) . . . . ?
N14 Na2 N11 C67 63.8(4) . . . . ?
N12 Na2 N11 C67 -178.2(3) . . . . ?
C82 Na2 N11 C67 91.4(3) . . . . ?
N13 Na2 N11 C71 -140.0(3) . . . . ?
N14 Na2 N11 C71 -48.6(3) . . . . ?
N12 Na2 N11 C71 69.4(3) . . . . ?
C67 Na2 N11 C71 -112.4(4) . . . . ?
C82 Na2 N11 C71 -21.0(3) . . . . ?
N13 Na2 N12 C77 -63.9(5) . . . . ?
N14 Na2 N12 C77 178.9(3) . . . . ?
N11 Na2 N12 C77 57.2(3) . . . . ?
C67 Na2 N12 C77 56.4(4) . . . . ?
C82 Na2 N12 C77 167.7(3) . . . . ?
N13 Na2 N12 C76 173.8(3) . . . . ?
N14 Na2 N12 C76 56.5(3) . . . . ?
N11 Na2 N12 C76 -65.1(3) . . . . ?
C67 Na2 N12 C76 -66.0(3) . . . . ?
C82 Na2 N12 C76 45.3(3) . . . . ?
N13 Na2 N12 C81 59.5(5) . . . . ?
N14 Na2 N12 C81 -57.7(4) . . . . ?
N11 Na2 N12 C81 -179.3(3) . . . . ?
C67 Na2 N12 C81 179.8(3) . . . . ?
C82 Na2 N12 C81 -68.9(3) . . . . ?
N14 Na2 N13 C91 -66.1(3) . . . . ?
N11 Na2 N13 C91 56.2(3) . . . . ?
N12 Na2 N13 C91 165.2(3) . . . . ?
C67 Na2 N13 C91 43.2(3) . . . . ?
C82 Na2 N13 C91 -67.5(3) . . . . ?
N14 Na2 N13 C96 179.1(3) . . . . ?
N11 Na2 N13 C96 -58.6(3) . . . . ?
N12 Na2 N13 C96 50.3(5) . . . . ?
C67 Na2 N13 C96 -71.6(3) . . . . ?
C82 Na2 N13 C96 177.7(3) . . . . ?
N14 Na2 N13 C92 58.2(3) . . . . ?
N11 Na2 N13 C92 -179.5(3) . . . . ?
N12 Na2 N13 C92 -70.6(4) . . . . ?
C67 Na2 N13 C92 167.5(3) . . . . ?
C82 Na2 N13 C92 56.8(3) . . . . ?
N13 Na2 N14 C90 -58.4(3) . . . . ?
N11 Na2 N14 C90 -174.4(3) . . . . ?
N12 Na2 N14 C90 94.4(3) . . . . ?
C67 Na2 N14 C90 -146.9(3) . . . . ?
C82 Na2 N14 C90 118.7(5) . . . . ?
N13 Na2 N14 C82 -177.1(3) . . . . ?
N11 Na2 N14 C82 66.9(3) . . . . ?
N12 Na2 N14 C82 -24.3(3) . . . . ?
C67 Na2 N14 C82 94.4(3) . . . . ?
N13 Na2 N14 C86 67.9(3) . . . . ?
N11 Na2 N14 C86 -48.1(3) . . . . ?
N12 Na2 N14 C86 -139.3(3) . . . . ?
C67 Na2 N14 C86 -20.6(3) . . . . ?
C82 Na2 N14 C86 -115.0(4) . . . . ?
C45 N7 C37 C38 79.1(4) . . . . ?
C41 N7 C37 C38 -50.4(5) . . . . ?
Na1 N7 C37 C38 -163.0(3) . . . . ?
C45 N7 C37 Na1 -117.9(3) . . . . ?
C41 N7 C37 Na1 112.7(3) . . . . ?
N9 Na1 C37 N7 147.8(3) . . . . ?
N10 Na1 C37 N7 -138.6(2) . . . . ?
N8 Na1 C37 N7 1.6(3) . . . . ?
C52 Na1 C37 N7 125.5(3) . . . . ?
N9 Na1 C37 C38 -156.2(9) . . . . ?
N10 Na1 C37 C38 -82.5(10) . . . . ?
N8 Na1 C37 C38 57.7(10) . . . . ?
N7 Na1 C37 C38 56.1(9) . . . . ?
C52 Na1 C37 C38 -178.4(10) . . . . ?
N7 C37 C38 C39 56.3(5) . . . . ?
Na1 C37 C38 C39 9.3(11) . . . . ?
C37 C38 C39 C40 -56.7(4) . . . . ?
C38 C39 C40 C41 56.1(5) . . . . ?
C37 N7 C41 C40 45.7(4) . . . . ?
C45 N7 C41 C40 -81.4(4) . . . . ?
Na1 N7 C41 C40 154.0(3) . . . . ?
C37 N7 C41 C42 172.7(3) . . . . ?
C45 N7 C41 C42 45.5(5) . . . . ?
Na1 N7 C41 C42 -79.1(3) . . . . ?
C39 C40 C41 N7 -51.0(5) . . . . ?
C39 C40 C41 C42 -177.8(4) . . . . ?
N7 C41 C42 C46 70.1(5) . . . . ?
C40 C41 C42 C46 -161.8(4) . . . . ?
N7 C41 C42 C43 -54.2(5) . . . . ?
C40 C41 C42 C43 73.9(5) . . . . ?
C46 C42 C43 C44 -64.4(4) . . . . ?
C41 C42 C43 C44 64.2(4) . . . . ?
C42 C43 C44 C47 63.2(4) . . . . ?
C42 C43 C44 C45 -64.6(4) . . . . ?
C37 N7 C45 C44 -176.4(3) . . . . ?
C41 N7 C45 C44 -48.9(5) . . . . ?
Na1 N7 C45 C44 73.1(4) . . . . ?
C47 C44 C45 N7 -64.7(5) . . . . ?
C43 C44 C45 N7 58.4(4) . . . . ?
C47 N8 C46 C42 -52.7(5) . . . . ?
C51 N8 C46 C42 -174.8(4) . . . . ?
Na1 N8 C46 C42 73.2(4) . . . . ?
C43 C42 C46 N8 60.5(4) . . . . ?
C41 C42 C46 N8 -65.3(5) . . . . ?
C51 N8 C47 C48 -60.1(4) . . . . ?
C46 N8 C47 C48 179.8(3) . . . . ?
Na1 N8 C47 C48 55.0(4) . . . . ?
C51 N8 C47 C44 171.5(3) . . . . ?
C46 N8 C47 C44 51.4(4) . . . . ?
Na1 N8 C47 C44 -73.5(4) . . . . ?
C43 C44 C47 N8 -58.1(4) . . . . ?
C45 C44 C47 N8 64.3(5) . . . . ?
C43 C44 C47 C48 176.1(4) . . . . ?
C45 C44 C47 C48 -61.5(5) . . . . ?
N8 C47 C48 C49 57.2(5) . . . . ?
C44 C47 C48 C49 -175.0(4) . . . . ?
C47 C48 C49 C50 -52.9(5) . . . . ?
C48 C49 C50 C51 51.5(5) . . . . ?
C47 N8 C51 C50 60.3(5) . . . . ?
C46 N8 C51 C50 -177.4(4) . . . . ?
Na1 N8 C51 C50 -60.4(4) . . . . ?
C49 C50 C51 N8 -56.1(5) . . . . ?
C56 N9 C52 C53 -48.8(5) . . . . ?
C60 N9 C52 C53 77.6(5) . . . . ?
Na1 N9 C52 C53 -166.8(3) . . . . ?
C56 N9 C52 Na1 118.0(3) . . . . ?
C60 N9 C52 Na1 -115.5(3) . . . . ?
N10 Na1 C52 N9 0.9(3) . . . . ?
N8 Na1 C52 N9 -140.2(3) . . . . ?
N7 Na1 C52 N9 147.7(3) . . . . ?
C37 Na1 C52 N9 125.2(3) . . . . ?
N9 Na1 C52 C53 44.8(10) . . . . ?
N10 Na1 C52 C53 45.6(11) . . . . ?
N8 Na1 C52 C53 -95.5(11) . . . . ?
N7 Na1 C52 C53 -167.6(11) . . . . ?
C37 Na1 C52 C53 169.9(11) . . . . ?
N9 C52 C53 C54 56.5(5) . . . . ?
Na1 C52 C53 C54 19.1(13) . . . . ?
C52 C53 C54 C55 -57.5(5) . . . . ?
C53 C54 C55 C56 57.3(5) . . . . ?
C52 N9 C56 C55 45.7(5) . . . . ?
C60 N9 C56 C55 -78.8(5) . . . . ?
Na1 N9 C56 C55 158.1(3) . . . . ?
C52 N9 C56 C57 172.0(3) . . . . ?
C60 N9 C56 C57 47.5(4) . . . . ?
Na1 N9 C56 C57 -75.6(4) . . . . ?
C54 C55 C56 N9 -52.0(5) . . . . ?
C54 C55 C56 C57 -178.2(4) . . . . ?
N9 C56 C57 C61 67.5(5) . . . . ?
C55 C56 C57 C61 -164.2(4) . . . . ?
N9 C56 C57 C58 -56.4(5) . . . . ?
C55 C56 C57 C58 71.9(5) . . . . ?
C61 C57 C58 C59 -63.7(4) . . . . ?
C56 C57 C58 C59 64.4(5) . . . . ?
C57 C58 C59 C60 -64.1(4) . . . . ?
C57 C58 C59 C62 65.3(4) . . . . ?
C52 N9 C60 C59 -173.9(3) . . . . ?
C56 N9 C60 C59 -49.3(5) . . . . ?
Na1 N9 C60 C59 74.9(4) . . . . ?
C58 C59 C60 N9 57.7(4) . . . . ?
C62 C59 C60 N9 -66.9(5) . . . . ?
C66 N10 C61 C57 -168.8(4) . . . . ?
C62 N10 C61 C57 -49.7(5) . . . . ?
Na1 N10 C61 C57 72.2(4) . . . . ?
C58 C57 C61 N10 58.0(5) . . . . ?
C56 C57 C61 N10 -66.9(5) . . . . ?
C66 N10 C62 C63 -63.7(4) . . . . ?
C61 N10 C62 C63 177.8(3) . . . . ?
Na1 N10 C62 C63 56.0(4) . . . . ?
C66 N10 C62 C59 168.4(3) . . . . ?
C61 N10 C62 C59 49.9(4) . . . . ?
Na1 N10 C62 C59 -71.9(4) . . . . ?
C60 C59 C62 N10 64.6(5) . . . . ?
C58 C59 C62 N10 -60.0(4) . . . . ?
C60 C59 C62 C63 -59.7(5) . . . . ?
C58 C59 C62 C63 175.7(4) . . . . ?
N10 C62 C63 C64 58.7(5) . . . . ?
C59 C62 C63 C64 -174.4(4) . . . . ?
C62 C63 C64 C65 -51.6(5) . . . . ?
C63 C64 C65 C66 48.4(5) . . . . ?
C61 N10 C66 C65 -177.1(4) . . . . ?
C62 N10 C66 C65 63.4(5) . . . . ?
Na1 N10 C66 C65 -57.2(4) . . . . ?
C64 C65 C66 N10 -55.7(5) . . . . ?
C75 N11 C67 C68 79.9(7) . . . . ?
C71 N11 C67 C68 -49.8(7) . . . . ?
Na2 N11 C67 C68 -160.6(6) . . . . ?
C75 N11 C67 Na2 -119.5(4) . . . . ?
C71 N11 C67 Na2 110.8(4) . . . . ?
N13 Na2 C67 C68 -134.6(15) . . . . ?
N14 Na2 C67 C68 -60.3(15) . . . . ?
N11 Na2 C67 C68 69.0(14) . . . . ?
N12 Na2 C67 C68 70.8(15) . . . . ?
C82 Na2 C67 C68 -30.5(15) . . . . ?
N13 Na2 C67 N11 156.4(3) . . . . ?
N14 Na2 C67 N11 -129.3(3) . . . . ?
N12 Na2 C67 N11 1.7(3) . . . . ?
C82 Na2 C67 N11 -99.5(3) . . . . ?
N11 C67 C68 C69 56.5(8) . . . . ?
Na2 C67 C68 C69 -2.4(18) . . . . ?
C67 C68 C69 C70 -54.2(8) . . . . ?
C68 C69 C70 C71 51.6(8) . . . . ?
C69 C70 C71 N11 -49.9(8) . . . . ?
C69 C70 C71 C72 -179.0(5) . . . . ?
C75 N11 C71 C70 -82.8(6) . . . . ?
C67 N11 C71 C70 45.9(6) . . . . ?
Na2 N11 C71 C70 149.3(4) . . . . ?
C75 N11 C71 C72 48.2(5) . . . . ?
C67 N11 C71 C72 176.8(4) . . . . ?
Na2 N11 C71 C72 -79.7(4) . . . . ?
C70 C71 C72 C73 75.4(6) . . . . ?
N11 C71 C72 C73 -57.7(5) . . . . ?
C70 C71 C72 C76 -159.7(5) . . . . ?
N11 C71 C72 C76 67.3(5) . . . . ?
C76 C72 C73 C74 -63.2(5) . . . . ?
C71 C72 C73 C74 65.2(5) . . . . ?
C72 C73 C74 C77 64.7(5) . . . . ?
C72 C73 C74 C75 -61.6(5) . . . . ?
C67 N11 C75 C74 -174.6(4) . . . . ?
C71 N11 C75 C74 -48.0(6) . . . . ?
Na2 N11 C75 C74 76.5(5) . . . . ?
C77 C74 C75 N11 -67.8(6) . . . . ?
C73 C74 C75 N11 54.1(6) . . . . ?
C73 C72 C76 N12 58.3(5) . . . . ?
C71 C72 C76 N12 -67.6(6) . . . . ?
C77 N12 C76 C72 -50.7(5) . . . . ?
C81 N12 C76 C72 -168.2(4) . . . . ?
Na2 N12 C76 C72 77.0(4) . . . . ?
C76 N12 C77 C78 -179.9(5) . . . . ?
C81 N12 C77 C78 -63.8(6) . . . . ?
Na2 N12 C77 C78 59.0(6) . . . . ?
C76 N12 C77 C74 51.9(6) . . . . ?
C81 N12 C77 C74 168.0(4) . . . . ?
Na2 N12 C77 C74 -69.3(5) . . . . ?
C73 C74 C77 C78 171.3(5) . . . . ?
C75 C74 C77 C78 -66.1(6) . . . . ?
C73 C74 C77 N12 -60.8(6) . . . . ?
C75 C74 C77 N12 61.9(6) . . . . ?
N12 C77 C78 C79 61.4(7) . . . . ?
C74 C77 C78 C79 -170.3(5) . . . . ?
C77 C78 C79 C80 -54.2(7) . . . . ?
C78 C79 C80 C81 53.0(8) . . . . ?
C77 N12 C81 C80 58.9(5) . . . . ?
C76 N12 C81 C80 176.3(4) . . . . ?
Na2 N12 C81 C80 -69.7(5) . . . . ?
C79 C80 C81 N12 -56.5(7) . . . . ?
C90 N14 C82 C83 78.2(6) . . . . ?
C86 N14 C82 C83 -50.3(6) . . . . ?
Na2 N14 C82 C83 -161.5(4) . . . . ?
C90 N14 C82 Na2 -120.3(4) . . . . ?
C86 N14 C82 Na2 111.2(4) . . . . ?
N13 Na2 C82 N14 2.8(3) . . . . ?
N11 Na2 C82 N14 -126.6(3) . . . . ?
N12 Na2 C82 N14 159.6(3) . . . . ?
C67 Na2 C82 N14 -95.8(3) . . . . ?
N13 Na2 C82 C83 62.2(11) . . . . ?
N14 Na2 C82 C83 59.4(10) . . . . ?
N11 Na2 C82 C83 -67.2(11) . . . . ?
N12 Na2 C82 C83 -141.1(11) . . . . ?
C67 Na2 C82 C83 -36.4(11) . . . . ?
N14 C82 C83 C84 56.5(6) . . . . ?
Na2 C82 C83 C84 7.0(13) . . . . ?
C82 C83 C84 C85 -55.9(6) . . . . ?
C83 C84 C85 C86 55.5(6) . . . . ?
C90 N14 C86 C85 -80.2(5) . . . . ?
C82 N14 C86 C85 46.7(5) . . . . ?
Na2 N14 C86 C85 153.9(3) . . . . ?
C90 N14 C86 C87 48.3(5) . . . . ?
C82 N14 C86 C87 175.3(4) . . . . ?
Na2 N14 C86 C87 -77.6(4) . . . . ?
C84 C85 C86 N14 -51.9(6) . . . . ?
C84 C85 C86 C87 -179.9(4) . . . . ?
N14 C86 C87 C91 65.4(5) . . . . ?
C85 C86 C87 C91 -164.8(4) . . . . ?
N14 C86 C87 C88 -57.9(5) . . . . ?
C85 C86 C87 C88 71.9(5) . . . . ?
C91 C87 C88 C89 -62.1(5) . . . . ?
C86 C87 C88 C89 65.7(5) . . . . ?
C87 C88 C89 C90 -63.7(5) . . . . ?
C87 C88 C89 C92 63.4(5) . . . . ?
C82 N14 C90 C89 -173.7(4) . . . . ?
C86 N14 C90 C89 -47.1(6) . . . . ?
Na2 N14 C90 C89 74.6(4) . . . . ?
C88 C89 C90 N14 55.2(5) . . . . ?
C92 C89 C90 N14 -68.6(5) . . . . ?
C96 N13 C91 C87 -170.6(4) . . . . ?
C92 N13 C91 C87 -51.6(5) . . . . ?
Na2 N13 C91 C87 75.8(4) . . . . ?
C88 C87 C91 N13 58.5(5) . . . . ?
C86 C87 C91 N13 -64.9(6) . . . . ?
C91 N13 C92 C93 178.8(4) . . . . ?
C96 N13 C92 C93 -62.9(5) . . . . ?
Na2 N13 C92 C93 56.4(4) . . . . ?
C91 N13 C92 C89 50.6(5) . . . . ?
C96 N13 C92 C89 168.9(4) . . . . ?
Na2 N13 C92 C89 -71.8(4) . . . . ?
C88 C89 C92 C93 175.2(4) . . . . ?
C90 C89 C92 C93 -61.0(5) . . . . ?
C88 C89 C92 N13 -58.6(5) . . . . ?
C90 C89 C92 N13 65.3(5) . . . . ?
N13 C92 C93 C94 60.8(5) . . . . ?
C89 C92 C93 C94 -172.4(4) . . . . ?
C92 C93 C94 C95 -54.8(6) . . . . ?
C93 C94 C95 C96 53.7(6) . . . . ?
C91 N13 C96 C95 -178.9(4) . . . . ?
C92 N13 C96 C95 60.9(5) . . . . ?
Na2 N13 C96 C95 -64.6(4) . . . . ?
C94 C95 C96 N13 -58.1(6) . . . . ?
C103 C98 C99 C100 -2.5(9) . . . . ?
C97 C98 C99 C100 -178.6(6) . . . . ?
C98 C99 C100 C101 3.5(11) . . . . ?
C99 C100 C101 C102 -3.8(11) . . . . ?
C100 C101 C102 C103 3.4(10) . . . . ?
C99 C98 C103 C102 2.2(8) . . . . ?
C97 C98 C103 C102 178.2(6) . . . . ?
C101 C102 C103 C98 -2.7(9) . . . . ?
C110 C105 C106 C107 0.2(7) . . . . ?
C104 C105 C106 C107 179.2(4) . . . . ?
C105 C106 C107 C108 -2.2(8) . . . . ?
C106 C107 C108 C109 3.1(8) . . . . ?
C107 C108 C109 C110 -1.9(8) . . . . ?
C108 C109 C110 C105 -0.1(8) . . . . ?
C106 C105 C110 C109 0.9(7) . . . . ?
C104 C105 C110 C109 -178.0(5) . . . . ?
C117 C112 C113 C114 0.0 . . . . ?
C111 C112 C113 C114 -174.6(15) . . . . ?
C112 C113 C114 C115 0.0 . . . . ?
C113 C114 C115 C116 0.0 . . . . ?
C114 C115 C116 C117 0.0 . . . . ?
C115 C116 C117 C112 0.0 . . . . ?
C113 C112 C117 C116 0.0 . . . . ?
C111 C112 C117 C116 174.3(16) . . . . ?
C123 C118 C119 C120 0.0 . . . . ?
C124 C118 C119 C120 179.8(15) . . . . ?
C118 C119 C120 C121 0.0 . . . . ?
C119 C120 C121 C122 0.0 . . . . ?
C120 C121 C122 C123 0.0 . . . . ?
C121 C122 C123 C118 0.0 . . . . ?
C119 C118 C123 C122 0.0 . . . . ?
C124 C118 C123 C122 -179.8(15) . . . . ?
